data_7250933
loop_
_publ_author_name
'Wang, Taoyu'
'Peng, Yanhong'
'Wang, Yang'
'Gao, Congli'
'Li, Xi-Li'

_publ_section_title
;
 Impact of nuclear number on SHG and THG performances: a comparative study
 of chiral mono- and dinuclear TbIII complexes with identical organic
 ligands
;
_journal_issue 44
_journal_name_full CrystEngComm
_journal_page_first 7213
_journal_page_last 7218
_journal_paper_doi 10.1039/D5CE00697J
_journal_volume 27
_journal_year 2025
_chemical_absolute_configuration rmad
_chemical_formula_moiety 'C118 H96 N4 O12 Tb2, 4(H2 O)'
_chemical_formula_sum 'C118 H104 N4 O16 Tb2'
_chemical_formula_weight 2151.89
_space_group_crystal_system monoclinic
_space_group_IT_number 4
_space_group_name_Hall 'P 2yb'
_space_group_name_H-M_alt 'P 1 21 1'
_atom_sites_solution_hydrogens mixed
_atom_sites_solution_primary direct
_atom_sites_solution_secondary difmap
_audit_creation_method SHELXL-2014/7
_audit_update_record
;
2025-06-18 deposited with the CCDC.	2025-10-02 downloaded from the CCDC.
;
_cell_angle_alpha 90
_cell_angle_beta 97.612(13)
_cell_angle_gamma 90
_cell_formula_units_Z 2
_cell_length_a 13.8331(12)
_cell_length_b 20.3348(13)
_cell_length_c 20.2449(12)
_cell_measurement_reflns_used 5719
_cell_measurement_temperature 293(2)
_cell_measurement_theta_max 24.28
_cell_measurement_theta_min 2.11
_cell_volume 5644.6(7)
_computing_cell_refinement APEX2
_computing_data_collection 'APEX2 (Bruker, 2013)'
_computing_data_reduction APEX2
_computing_structure_refinement 'SHELXL-2014/7 (Sheldrick, 2014)'
_computing_structure_solution 'SHELXS (Bruker, 2000)'
_diffrn_ambient_temperature 293(2)
_diffrn_measured_fraction_theta_full 0.996
_diffrn_measured_fraction_theta_max 0.996
_diffrn_measurement_device_type 'PHOTON 100 CMOS detector'
_diffrn_measurement_method 'omega scan'
_diffrn_radiation_type MoK\a
_diffrn_radiation_wavelength 0.71073
_diffrn_reflns_av_R_equivalents 0.0298
_diffrn_reflns_av_unetI/netI 0.0592
_diffrn_reflns_Laue_measured_fraction_full 0.996
_diffrn_reflns_Laue_measured_fraction_max 0.996
_diffrn_reflns_limit_h_max 16
_diffrn_reflns_limit_h_min -9
_diffrn_reflns_limit_k_max 24
_diffrn_reflns_limit_k_min -22
_diffrn_reflns_limit_l_max 23
_diffrn_reflns_limit_l_min -24
_diffrn_reflns_number 24331
_diffrn_reflns_point_group_measured_fraction_full 0.889
_diffrn_reflns_point_group_measured_fraction_max 0.889
_diffrn_reflns_theta_full 25.100
_diffrn_reflns_theta_max 25.100
_diffrn_reflns_theta_min 3.136
_exptl_absorpt_coefficient_mu 1.305
_exptl_absorpt_correction_T_max 0.722
_exptl_absorpt_correction_T_min 0.657
_exptl_absorpt_correction_type multi-scan
_exptl_absorpt_process_details 'SADABS, Bruker-2018'
_exptl_crystal_colour 'pale yellow'
_exptl_crystal_density_diffrn 1.266
_exptl_crystal_description block
_exptl_crystal_F_000 2196
_exptl_crystal_size_max 0.33
_exptl_crystal_size_mid 0.28
_exptl_crystal_size_min 0.25
_refine_diff_density_max 0.912
_refine_diff_density_min -0.928
_refine_diff_density_rms 0.090
_refine_ls_abs_structure_details
;
 Flack x determined using 5455 quotients [(I+)-(I-)]/[(I+)+(I-)]
 (Parsons, Flack and Wagner, Acta Cryst. B69 (2013) 249-259).
;
_refine_ls_abs_structure_Flack 0.008(7)
_refine_ls_extinction_method none
_refine_ls_goodness_of_fit_ref 1.097
_refine_ls_hydrogen_treatment constr
_refine_ls_matrix_type fullcycle
_refine_ls_number_parameters 1319
_refine_ls_number_reflns 20125
_refine_ls_number_restraints 31
_refine_ls_restrained_S_all 1.098
_refine_ls_R_factor_all 0.0545
_refine_ls_R_factor_gt 0.0466
_refine_ls_shift/su_max 0.001
_refine_ls_shift/su_mean 0.000
_refine_ls_structure_factor_coef Fsqd
_refine_ls_weighting_details 'w=1/[\s^2^(Fo^2^)+(0.0635P)^2^] where P=(Fo^2^+2Fc^2^)/3'
_refine_ls_weighting_scheme calc
_refine_ls_wR_factor_gt 0.1033
_refine_ls_wR_factor_ref 0.1057
_reflns_Friedel_coverage 0.733
_reflns_Friedel_fraction_full 0.777
_reflns_Friedel_fraction_max 0.777
_reflns_number_gt 15205
_reflns_number_total 20125
_reflns_threshold_expression 'I > 2\s(I)'
_cod_data_source_file d5ce00697j2.cif
_cod_data_source_block S-2
_cod_depositor_comments 'Adding full bibliography for 7250932--7250933.cif.'
_cod_original_sg_symbol_H-M 'P 21'
_cod_database_code 7250933
_shelx_shelxl_version_number 2014/7
_shelx_space_group_comment
;
The symmetry employed for this shelxl refinement is uniquely defined
by the following loop, which should always be used as a source of
symmetry information in preference to the above space-group names.
They are only intended as comments.
;
_shelx_estimated_absorpt_t_min 0.7
_shelx_estimated_absorpt_t_max 0.8

loop_
_space_group_symop_operation_xyz
'x, y, z'
'-x, y+1/2, -z'

loop_
_atom_site_label
_atom_site_type_symbol
_atom_site_fract_x
_atom_site_fract_y
_atom_site_fract_z
_atom_site_U_iso_or_equiv
_atom_site_adp_type
_atom_site_occupancy
_atom_site_site_symmetry_order
_atom_site_calc_flag
_atom_site_refinement_flags_posn
_atom_site_refinement_flags_adp
_atom_site_refinement_flags_occupancy
_atom_site_disorder_assembly
_atom_site_disorder_group
C1 C 0.7846(6) 0.4936(4) 0.5045(5) 0.037(2) Uani 1 1 d . . . . .
H1 H 0.7558 0.4992 0.5431 0.045 Uiso 1 1 calc R U . . .
C2 C 0.8046(6) 0.5474(4) 0.4672(4) 0.0361(19) Uani 1 1 d . . . . .
H2 H 0.7899 0.5893 0.4813 0.043 Uiso 1 1 calc R U . . .
C3 C 0.8466(7) 0.5403(5) 0.4086(5) 0.047(2) Uani 1 1 d . . . . .
H3 H 0.8595 0.5768 0.3836 0.056 Uiso 1 1 calc R U . . .
C4 C 0.8686(6) 0.4772(5) 0.3884(4) 0.035(2) Uani 1 1 d . . . . .
H4 H 0.8969 0.4713 0.3496 0.043 Uiso 1 1 calc R U . . .
C5 C 0.8482(6) 0.4231(5) 0.4264(4) 0.0350(19) Uani 1 1 d . . . . .
H5 H 0.8624 0.3810 0.4125 0.042 Uiso 1 1 calc R U . . .
C6 C 0.8075(7) 0.4310(4) 0.4841(4) 0.039(2) Uani 1 1 d . . . . .
C7 C 0.8013(7) 0.3799(4) 0.5355(4) 0.042(2) Uani 1 1 d . . . . .
C8 C 0.8192(7) 0.3134(5) 0.5144(4) 0.038(2) Uani 1 1 d . . . . .
H8 H 0.8326 0.3039 0.4716 0.046 Uiso 1 1 calc R U . . .
C9 C 0.8150(6) 0.2627(4) 0.5642(4) 0.0291(17) Uani 1 1 d . . . . .
C10 C 0.8332(7) 0.1967(4) 0.5388(4) 0.0347(19) Uani 1 1 d . . . . .
C11 C 0.8653(6) 0.1797(4) 0.4772(4) 0.038(2) Uani 1 1 d . . . . .
H11 H 0.8797 0.2122 0.4477 0.045 Uiso 1 1 calc R U . . .
C12 C 0.8751(6) 0.1124(4) 0.4616(4) 0.0333(18) Uani 1 1 d . . . . .
H12 H 0.9009 0.0992 0.4236 0.040 Uiso 1 1 calc R U . . .
C13 C 0.8448(7) 0.0676(5) 0.5051(5) 0.042(2) Uani 1 1 d . . . . .
H13 H 0.8427 0.0234 0.4930 0.050 Uiso 1 1 calc R U . . .
C14 C 0.8179(6) 0.0842(4) 0.5646(5) 0.0359(19) Uani 1 1 d . . . . .
H14 H 0.8021 0.0513 0.5932 0.043 Uiso 1 1 calc R U . . .
C15 C 0.8134(6) 0.1489(4) 0.5839(4) 0.0357(19) Uani 1 1 d . . . . .
H15 H 0.7976 0.1602 0.6257 0.043 Uiso 1 1 calc R U . . .
C16 C 0.6391(6) 0.5874(5) 0.7065(5) 0.042(2) Uani 1 1 d . . . . .
H16 H 0.6850 0.5669 0.7374 0.051 Uiso 1 1 calc R U . . .
C17 C 0.6327(6) 0.6586(5) 0.7058(4) 0.0370(19) Uani 1 1 d . . . . .
H17 H 0.6740 0.6846 0.7350 0.044 Uiso 1 1 calc R U . . .
C18 C 0.5618(6) 0.6854(4) 0.6592(4) 0.0349(19) Uani 1 1 d . . . . .
H18 H 0.5546 0.7309 0.6575 0.042 Uiso 1 1 calc R U . . .
C19 C 0.5004(7) 0.6469(4) 0.6148(4) 0.0369(19) Uani 1 1 d . . . . .
H19 H 0.4537 0.6666 0.5838 0.044 Uiso 1 1 calc R U . . .
C20 C 0.5094(6) 0.5793(4) 0.6170(4) 0.0336(19) Uani 1 1 d . . . . .
H20 H 0.4681 0.5536 0.5875 0.040 Uiso 1 1 calc R U . . .
C21 C 0.5785(6) 0.5494(4) 0.6622(4) 0.0330(18) Uani 1 1 d . . . . .
C22 C 0.5947(6) 0.4756(4) 0.6666(4) 0.0320(18) Uani 1 1 d . . . . .
C23 C 0.5104(7) 0.4372(4) 0.6516(4) 0.0355(19) Uani 1 1 d . . . . .
H23 H 0.4493 0.4550 0.6372 0.043 Uiso 1 1 calc R U . . .
C24 C 0.5278(6) 0.3665(5) 0.6607(4) 0.042(2) Uani 1 1 d . . . . .
C25 C 0.4368(6) 0.3276(5) 0.6604(4) 0.037(2) Uani 1 1 d . . . . .
C26 C 0.3438(6) 0.3474(5) 0.6344(4) 0.042(2) Uani 1 1 d . . . . .
H26 H 0.3362 0.3872 0.6116 0.050 Uiso 1 1 calc R U . . .
C27 C 0.2626(6) 0.3107(4) 0.6410(4) 0.0318(17) Uani 1 1 d . . . . .
H27 H 0.2012 0.3257 0.6230 0.038 Uiso 1 1 calc R U . . .
C28 C 0.2723(6) 0.2504(4) 0.6750(4) 0.0356(19) Uani 1 1 d . . . . .
H28 H 0.2182 0.2250 0.6807 0.043 Uiso 1 1 calc R U . . .
C29 C 0.3665(6) 0.2304(4) 0.6996(5) 0.037(2) Uani 1 1 d . . . . .
H29 H 0.3738 0.1900 0.7212 0.044 Uiso 1 1 calc R U . . .
C30 C 0.4471(7) 0.2651(5) 0.6946(5) 0.043(2) Uani 1 1 d . . . . .
H30 H 0.5081 0.2495 0.7127 0.052 Uiso 1 1 calc R U . . .
C31 C 0.7962(7) 0.4336(4) 0.9237(4) 0.035(2) Uani 1 1 d . . . . .
H31 H 0.7918 0.4565 0.8837 0.043 Uiso 1 1 calc R U . . .
C32 C 0.8156(6) 0.4657(5) 0.9834(4) 0.0331(18) Uani 1 1 d . . . . .
H32 H 0.8207 0.5113 0.9830 0.040 Uiso 1 1 calc R U . . .
C33 C 0.8279(6) 0.4340(4) 1.0441(5) 0.0354(19) Uani 1 1 d . . . . .
H33 H 0.8434 0.4572 1.0837 0.042 Uiso 1 1 calc R U . . .
C34 C 0.8161(6) 0.3655(5) 1.0439(4) 0.0387(19) Uani 1 1 d . . . . .
H34 H 0.8221 0.3429 1.0842 0.046 Uiso 1 1 calc R U . . .
C35 C 0.7958(7) 0.3307(4) 0.9847(4) 0.0354(19) Uani 1 1 d . . . . .
H35 H 0.7906 0.2851 0.9850 0.042 Uiso 1 1 calc R U . . .
C36 C 0.7833(6) 0.3660(5) 0.9243(4) 0.041(2) Uani 1 1 d . . . . .
C37 C 0.7621(6) 0.3332(4) 0.8562(4) 0.0316(17) Uani 1 1 d . . . . .
C38 C 0.7485(7) 0.2656(5) 0.8571(5) 0.039(2) Uani 1 1 d . . . . .
H38 H 0.7486 0.2434 0.8973 0.047 Uiso 1 1 calc R U . . .
C39 C 0.7341(6) 0.2305(4) 0.7945(4) 0.0342(19) Uani 1 1 d . . . . .
C40 C 0.7225(6) 0.1594(5) 0.7920(4) 0.0353(18) Uani 1 1 d . . . . .
C41 C 0.7493(7) 0.1196(5) 0.8500(5) 0.044(2) Uani 1 1 d . . . . .
H41 H 0.7732 0.1389 0.8905 0.053 Uiso 1 1 calc R U . . .
C42 C 0.7390(7) 0.0519(5) 0.8449(5) 0.045(2) Uani 1 1 d . . . . .
H42 H 0.7555 0.0265 0.8830 0.054 Uiso 1 1 calc R U . . .
C43 C 0.7049(6) 0.0202(5) 0.7853(4) 0.0354(19) Uani 1 1 d . . . . .
H43 H 0.7001 -0.0254 0.7834 0.043 Uiso 1 1 calc R U . . .
C44 C 0.6786(5) 0.0578(4) 0.7294(4) 0.0311(17) Uani 1 1 d . . . . .
H44 H 0.6539 0.0375 0.6895 0.037 Uiso 1 1 calc R U . . .
C45 C 0.6884(7) 0.1254(4) 0.7317(5) 0.041(2) Uani 1 1 d . . . . .
H45 H 0.6723 0.1495 0.6927 0.049 Uiso 1 1 calc R U . . .
C46 C 1.3201(6) 0.8059(4) 0.6838(4) 0.0321(18) Uani 1 1 d . . . . .
H46 H 1.2565 0.7971 0.6648 0.039 Uiso 1 1 calc R U . . .
C47 C 1.3656(6) 0.8617(5) 0.6649(4) 0.0353(18) Uani 1 1 d . . . . .
H47 H 1.3340 0.8889 0.6320 0.042 Uiso 1 1 calc R U . . .
C48 C 1.4588(7) 0.8772(5) 0.6951(4) 0.041(2) Uani 1 1 d . . . . .
H48 H 1.4893 0.9155 0.6835 0.049 Uiso 1 1 calc R U . . .
C49 C 1.5059(7) 0.8352(4) 0.7428(4) 0.0384(19) Uani 1 1 d . . . . .
H49 H 1.5686 0.8454 0.7628 0.046 Uiso 1 1 calc R U . . .
C50 C 1.4614(6) 0.7784(4) 0.7611(4) 0.0361(19) Uani 1 1 d . . . . .
H50 H 1.4936 0.7508 0.7934 0.043 Uiso 1 1 calc R U . . .
C51 C 1.3668(6) 0.7627(5) 0.7304(5) 0.037(2) Uani 1 1 d . . . . .
C52 C 1.3154(7) 0.7005(4) 0.7503(4) 0.0375(19) Uani 1 1 d . . . . .
C53 C 1.3745(6) 0.6455(4) 0.7704(4) 0.0305(18) Uani 1 1 d . . . . .
H53 H 1.4419 0.6465 0.7714 0.037 Uiso 1 1 calc R U . . .
C54 C 1.3252(6) 0.5890(4) 0.7887(5) 0.039(2) Uani 1 1 d . . . . .
C55 C 1.3836(6) 0.5264(4) 0.8019(4) 0.0339(18) Uani 1 1 d . . . . .
C56 C 1.4835(6) 0.5279(4) 0.8148(4) 0.0318(18) Uani 1 1 d . U . . .
H56 H 1.5165 0.5677 0.8152 0.038 Uiso 1 1 calc R U . . .
C57 C 1.5339(6) 0.4710(4) 0.8268(4) 0.0308(18) Uani 1 1 d . . . . .
H57 H 1.6016 0.4718 0.8363 0.037 Uiso 1 1 calc R U . . .
C58 C 1.4834(6) 0.4110(4) 0.8250(4) 0.0351(19) Uani 1 1 d . . . . .
H58 H 1.5176 0.3717 0.8317 0.042 Uiso 1 1 calc R U . . .
C59 C 1.3844(6) 0.4106(4) 0.8133(4) 0.0305(17) Uani 1 1 d . . . . .
H59 H 1.3509 0.3710 0.8139 0.037 Uiso 1 1 calc R U . . .
C60 C 1.3323(7) 0.4693(4) 0.8003(4) 0.0353(18) Uani 1 1 d . . . . .
H60 H 1.2647 0.4692 0.7909 0.042 Uiso 1 1 calc R U . . .
C61 C 1.3932(7) 0.7712(5) 0.9346(5) 0.040(2) Uani 1 1 d . . . . .
H61 H 1.3512 0.7843 0.8972 0.048 Uiso 1 1 calc R U . . .
C62 C 1.4726(7) 0.8111(4) 0.9599(5) 0.041(2) Uani 1 1 d . . . . .
H62 H 1.4829 0.8513 0.9401 0.050 Uiso 1 1 calc R U . . .
C63 C 1.5351(6) 0.7897(4) 1.0147(4) 0.0322(18) Uani 1 1 d . . . . .
H63 H 1.5871 0.8165 1.0317 0.039 Uiso 1 1 calc R U . . .
C64 C 1.5228(7) 0.7285(5) 1.0457(4) 0.038(2) Uani 1 1 d . . . . .
H64 H 1.5672 0.7137 1.0811 0.045 Uiso 1 1 calc R U . . .
C65 C 1.4403(6) 0.6909(4) 1.0208(4) 0.0349(18) Uani 1 1 d . . . . .
H65 H 1.4275 0.6516 1.0415 0.042 Uiso 1 1 calc R U . . .
C66 C 1.3783(7) 0.7121(4) 0.9659(4) 0.0370(19) Uani 1 1 d . . . . .
C67 C 1.2884(6) 0.6742(4) 0.9396(4) 0.0352(19) Uani 1 1 d . . . . .
C68 C 1.2836(7) 0.6070(4) 0.9619(4) 0.0335(18) Uani 1 1 d . . . . .
H68 H 1.3362 0.5881 0.9886 0.040 Uiso 1 1 calc R U . . .
C69 C 1.1958(7) 0.5699(4) 0.9421(5) 0.038(2) Uani 1 1 d . . . . .
C70 C 1.1854(6) 0.5019(4) 0.9679(4) 0.0309(17) Uani 1 1 d . . . . .
C71 C 1.2624(7) 0.4600(4) 0.9870(4) 0.0364(19) Uani 1 1 d . . . . .
H71 H 1.3262 0.4749 0.9883 0.044 Uiso 1 1 calc R U . . .
C72 C 1.2443(6) 0.3954(4) 1.0043(4) 0.0363(19) Uani 1 1 d . . . . .
H72 H 1.2959 0.3665 1.0156 0.044 Uiso 1 1 calc R U . . .
C73 C 1.1494(7) 0.3746(4) 1.0047(4) 0.040(2) Uani 1 1 d . . . . .
H73 H 1.1365 0.3315 1.0160 0.047 Uiso 1 1 calc R U . . .
C74 C 1.0738(6) 0.4182(4) 0.9881(4) 0.0302(17) Uani 1 1 d . . . . .
H74 H 1.0101 0.4044 0.9896 0.036 Uiso 1 1 calc R U . . .
C75 C 1.0906(6) 0.4819(4) 0.9693(4) 0.0322(18) Uani 1 1 d . . . . .
H75 H 1.0389 0.5108 0.9577 0.039 Uiso 1 1 calc R U . . .
C76 C 1.1215(7) 0.8937(5) 0.7926(4) 0.043(2) Uani 1 1 d . . . . .
H76 H 1.1656 0.8602 0.7873 0.052 Uiso 1 1 calc R U . . .
C77 C 1.1484(7) 0.9596(4) 0.7819(4) 0.0350(18) Uani 1 1 d . . . . .
H77 H 1.2107 0.9704 0.7730 0.042 Uiso 1 1 calc R U . . .
C78 C 1.0759(7) 1.0083(4) 0.7852(4) 0.039(2) Uani 1 1 d . . . . .
H78 H 1.0878 1.0518 0.7744 0.047 Uiso 1 1 calc R U . . .
C79 C 0.9870(6) 0.9906(4) 0.8048(4) 0.0344(19) Uani 1 1 d . . . . .
H79 H 0.9418 1.0233 0.8105 0.041 Uiso 1 1 calc R U . . .
C80 C 0.9645(6) 0.9274(4) 0.8158(4) 0.0330(18) Uani 1 1 d . . . . .
H80 H 0.9032 0.9172 0.8269 0.040 Uiso 1 1 calc R U . . .
C81 C 1.0312(6) 0.8775(4) 0.8107(4) 0.0361(19) Uani 1 1 d . . . . .
C82 C 1.0085(6) 0.8068(4) 0.8189(4) 0.0333(18) Uani 1 1 d . . . . .
C83 C 0.9203(6) 0.7880(4) 0.8439(4) 0.0334(18) Uani 1 1 d . . . . .
H83 H 0.8787 0.8188 0.8591 0.040 Uiso 1 1 calc R U . . .
C84 C 0.9012(6) 0.7220(4) 0.8440(4) 0.0327(18) Uani 1 1 d . . . . .
C85 C 0.8038(6) 0.7027(4) 0.8625(4) 0.0351(19) Uani 1 1 d . . . . .
C86 C 0.7300(6) 0.7476(5) 0.8725(4) 0.0359(19) Uani 1 1 d . . . . .
H86 H 0.7392 0.7917 0.8630 0.043 Uiso 1 1 calc R U . . .
C87 C 0.6455(7) 0.7296(5) 0.8954(4) 0.038(2) Uani 1 1 d . . . . .
H87 H 0.5987 0.7606 0.9031 0.045 Uiso 1 1 calc R U . . .
C88 C 0.6323(6) 0.6621(4) 0.9070(4) 0.0326(16) Uani 1 1 d . . . . .
H88 H 0.5747 0.6481 0.9215 0.039 Uiso 1 1 calc R U . . .
C89 C 0.7031(7) 0.6160(5) 0.8973(4) 0.041(2) Uani 1 1 d . . . . .
H89 H 0.6942 0.5716 0.9060 0.049 Uiso 1 1 calc R U . . .
C90 C 0.7878(7) 0.6379(4) 0.8743(4) 0.0344(19) Uani 1 1 d . . . . .
H90 H 0.8351 0.6073 0.8666 0.041 Uiso 1 1 calc R U . . .
C91 C 0.7970(6) 0.9167(4) 0.5740(4) 0.0259(16) Uani 1 1 d . . . . .
H91A H 0.8248 0.9239 0.5336 0.039 Uiso 1 1 calc R U . . .
H91B H 0.8309 0.9429 0.6091 0.039 Uiso 1 1 calc R U . . .
H91C H 0.7293 0.9288 0.5673 0.039 Uiso 1 1 calc R U . . .
C92 C 0.7660(6) 0.8385(4) 0.6609(4) 0.0345(19) Uani 1 1 d . . . . .
H92A H 0.7002 0.8223 0.6534 0.052 Uiso 1 1 calc R U . . .
H92B H 0.7670 0.8805 0.6824 0.052 Uiso 1 1 calc R U . . .
H92C H 0.8060 0.8081 0.6887 0.052 Uiso 1 1 calc R U . . .
C93 C 0.8062(6) 0.8457(4) 0.5927(4) 0.0295(17) Uani 1 1 d . . . . .
C94 C 0.7726(6) 0.8009(4) 0.5362(4) 0.0337(18) Uani 1 1 d . . . . .
H94 H 0.7202 0.8178 0.5033 0.040 Uiso 1 1 calc R U . . .
C95 C 0.8769(7) 0.8049(5) 0.5166(4) 0.038(2) Uani 1 1 d . . . . .
H95A H 0.8870 0.8413 0.4874 0.045 Uiso 1 1 calc R U . . .
H95B H 0.9006 0.7639 0.5002 0.045 Uiso 1 1 calc R U . . .
C96 C 0.9117(7) 0.8184(5) 0.5919(4) 0.037(2) Uani 1 1 d . . . . .
H96 H 0.9657 0.8495 0.6025 0.044 Uiso 1 1 calc R U . . .
C97 C 0.9225(6) 0.7514(4) 0.6256(4) 0.0321(18) Uani 1 1 d . . . . .
C98 C 0.8459(6) 0.7072(4) 0.6080(4) 0.0342(18) Uani 1 1 d . . . . .
C99 C 0.7575(7) 0.7329(5) 0.5621(4) 0.040(2) Uani 1 1 d . . . . .
H99A H 0.7433 0.7032 0.5246 0.048 Uiso 1 1 calc R U . . .
H99B H 0.7014 0.7333 0.5862 0.048 Uiso 1 1 calc R U . . .
C100 C 0.8424(6) 0.6464(4) 0.6385(4) 0.0316(17) Uani 1 1 d . . . . .
H100 H 0.7905 0.6173 0.6291 0.038 Uiso 1 1 calc R U . . .
C101 C 0.9283(7) 0.6325(4) 0.6868(4) 0.0347(18) Uani 1 1 d . . . . .
C102 C 1.0024(6) 0.7350(4) 0.6725(5) 0.0345(19) Uani 1 1 d . . . . .
H102 H 1.0529 0.7649 0.6828 0.041 Uiso 1 1 calc R U . . .
C103 C 0.9403(7) 0.5679(4) 0.7204(4) 0.038(2) Uani 1 1 d . . . . .
C104 C 0.8742(6) 0.5165(5) 0.7047(4) 0.0362(19) Uani 1 1 d . . . . .
H104 H 0.8155 0.5237 0.6775 0.043 Uiso 1 1 calc R U . . .
C105 C 0.9786(6) 0.4455(4) 0.7699(4) 0.0313(18) Uani 1 1 d . . . . .
C106 C 1.0387(6) 0.4966(4) 0.7887(4) 0.0321(17) Uani 1 1 d . . . . .
H106 H 1.0927 0.4896 0.8205 0.039 Uiso 1 1 calc R U . . .
C107 C 1.0030(8) 0.3767(5) 0.7873(5) 0.051(3) Uani 1 1 d . . . . .
C108 C 1.0793(6) 0.3635(6) 0.8317(4) 0.044(2) Uani 1 1 d . . . . .
H108 H 1.1199 0.3963 0.8517 0.052 Uiso 1 1 calc R U . . .
C109 C 1.0953(7) 0.2967(5) 0.8468(5) 0.045(2) Uani 1 1 d . . . . .
C110 C 1.0390(7) 0.2511(5) 0.8179(4) 0.0368(19) Uani 1 1 d . . . . .
C111 C 0.9579(8) 0.2700(4) 0.7724(4) 0.040(2) Uani 1 1 d . . . . .
H111 H 0.9149 0.2379 0.7537 0.048 Uiso 1 1 calc R U . . .
C112 C 1.1788(6) 0.2658(4) 0.8942(4) 0.0331(18) Uani 1 1 d . . . . .
H11A H 1.1853 0.2898 0.9359 0.040 Uiso 1 1 calc R U . . .
H11B H 1.2389 0.2717 0.8751 0.040 Uiso 1 1 calc R U . . .
C113 C 1.1677(6) 0.1916(4) 0.9097(5) 0.0361(19) Uani 1 1 d . . . . .
H113 H 1.2161 0.1716 0.9435 0.043 Uiso 1 1 calc R U . . .
C114 C 1.1592(6) 0.1649(5) 0.8391(4) 0.0355(17) Uani 1 1 d . . . . .
H11C H 1.1765 0.1189 0.8364 0.043 Uiso 1 1 calc R U . . .
H11D H 1.1914 0.1915 0.8088 0.043 Uiso 1 1 calc R U . . .
C115 C 1.0481(7) 0.1777(4) 0.8352(4) 0.0351(19) Uani 1 1 d . . . . .
H115 H 1.0027 0.1466 0.8105 0.042 Uiso 1 1 calc R U . . .
C116 C 1.0601(6) 0.1768(4) 0.9128(4) 0.036(2) Uani 1 1 d . . . . .
C117 C 1.0033(8) 0.2214(5) 0.9549(5) 0.045(2) Uani 1 1 d . . . . .
H11E H 0.9653 0.2522 0.9264 0.068 Uiso 1 1 calc R U . . .
H11F H 1.0481 0.2448 0.9867 0.068 Uiso 1 1 calc R U . . .
H11G H 0.9607 0.1951 0.9779 0.068 Uiso 1 1 calc R U . . .
C118 C 1.0529(6) 0.1049(4) 0.9348(4) 0.036(2) Uani 1 1 d . . . . .
H11H H 0.9856 0.0934 0.9350 0.054 Uiso 1 1 calc R U . . .
H11I H 1.0875 0.0995 0.9788 0.054 Uiso 1 1 calc R U . . .
H11J H 1.0810 0.0768 0.9043 0.054 Uiso 1 1 calc R U . . .
N1 N 1.0064(5) 0.6755(3) 0.7031(3) 0.0323(15) Uani 1 1 d . . . . .
N2 N 1.0223(5) 0.5600(4) 0.7618(3) 0.0332(15) Uani 1 1 d . . . . .
N3 N 0.8973(6) 0.4563(4) 0.7295(4) 0.0386(17) Uani 1 1 d . . . . .
N4 N 0.9416(6) 0.3312(3) 0.7559(4) 0.0356(16) Uani 1 1 d . . . . .
O1 O 0.7807(4) 0.4004(3) 0.5877(3) 0.0306(12) Uani 1 1 d . . . . .
O2 O 0.8004(4) 0.2746(3) 0.6217(3) 0.0301(12) Uani 1 1 d . . . . .
O3 O 0.6806(4) 0.4602(3) 0.6811(3) 0.0326(12) Uani 1 1 d . . . . .
O4 O 0.6078(4) 0.3356(3) 0.6556(3) 0.0318(12) Uani 1 1 d . . . . .
O5 O 0.7651(4) 0.3719(3) 0.8088(3) 0.0339(13) Uani 1 1 d . . . . .
O6 O 0.7344(5) 0.2577(3) 0.7365(3) 0.0389(14) Uani 1 1 d . . . . .
O7 O 1.2199(4) 0.7084(3) 0.7453(3) 0.0399(14) Uani 1 1 d . . . . .
O8 O 1.2304(4) 0.5807(3) 0.7900(3) 0.0345(13) Uani 1 1 d . . . . .
O9 O 1.2410(4) 0.6977(3) 0.8918(3) 0.0308(12) Uani 1 1 d . . . . .
O10 O 1.1231(4) 0.5892(3) 0.9013(3) 0.0304(12) Uani 1 1 d . . . . .
O11 O 1.0863(4) 0.7747(3) 0.8113(3) 0.0339(13) Uani 1 1 d . . . . .
O12 O 0.9665(4) 0.6734(3) 0.8448(3) 0.0345(13) Uani 1 1 d . . . . .
O1W O 0.9970(11) 0.4306(7) 0.6200(7) 0.035(3) Uani 0.4 1 d . U P . .
H1X H 0.9494 0.4448 0.5929 0.042 Uiso 0.4 1 d R U P . .
H1Y H 0.9779 0.3991 0.6426 0.042 Uiso 0.4 1 d R U P . .
O2W O 0.5025(10) 0.8276(6) 0.5005(6) 0.025(3) Uani 0.4 1 d . U P . .
H2X H 0.5143 0.8578 0.5295 0.030 Uiso 0.4 1 d R U P . .
H2Y H 0.4444 0.8139 0.5004 0.030 Uiso 0.4 1 d R U P . .
O3W O 0.5206(10) 0.4547(7) 0.1188(6) 0.033(3) Uani 0.4 1 d . . P . .
H3X H 0.5487 0.4585 0.1585 0.039 Uiso 0.4 1 d R U P . .
H3Y H 0.5633 0.4533 0.0922 0.039 Uiso 0.4 1 d R U P . .
O4W O 0.2482(10) 0.5206(6) 0.6498(9) 0.039(4) Uani 0.4 1 d . . P . .
H4X H 0.2820 0.5139 0.6184 0.046 Uiso 0.4 1 d R U P . .
H4Y H 0.2254 0.4842 0.6616 0.046 Uiso 0.4 1 d R U P . .
O5W O 0.4742(10) 0.1685(8) 0.5658(6) 0.038(4) Uani 0.4 1 d . . P . .
H5X H 0.4517 0.1571 0.5263 0.045 Uiso 0.4 1 d R U P . .
H5Y H 0.5360 0.1715 0.5690 0.045 Uiso 0.4 1 d R U P . .
O6W O 0.5814(11) 0.0890(8) 0.5619(7) 0.039(3) Uani 0.4 1 d . U P . .
H6X H 0.5520 0.0560 0.5428 0.047 Uiso 0.4 1 d R U P . .
H6Y H 0.6255 0.1019 0.5393 0.047 Uiso 0.4 1 d R U P . .
O7W O 0.5447(10) 0.4790(7) 0.9834(7) 0.034(3) Uani 0.4 1 d . U P . .
H7X H 0.5366 0.4484 1.0107 0.052 Uiso 0.4 1 d R U P . .
H7Y H 0.5969 0.4722 0.9666 0.052 Uiso 0.4 1 d R U P . .
O8W O 0.3833(10) 0.0694(9) 0.6874(7) 0.042(4) Uani 0.4 1 d . . P . .
H8X H 0.3655 0.0337 0.7039 0.050 Uiso 0.4 1 d R U P . .
H8Y H 0.3343 0.0881 0.6655 0.050 Uiso 0.4 1 d R U P . .
O9W O 0.0539(12) 0.1921(8) 0.6645(8) 0.047(4) Uani 0.4 1 d . . P . .
H9X H 0.0242 0.2257 0.6470 0.057 Uiso 0.4 1 d R U P . .
H9Y H 0.0150 0.1692 0.6842 0.057 Uiso 0.4 1 d R U P . .
O10W O 0.5725(11) 0.5781(7) 0.0931(6) 0.036(3) Uani 0.4 1 d . . P . .
H10X H 0.5557 0.5391 0.1016 0.043 Uiso 0.4 1 d R U P . .
H10Y H 0.5483 0.6049 0.1186 0.043 Uiso 0.4 1 d R U P . .
Tb1 Tb 0.76752(3) 0.35992(5) 0.69340(2) 0.02991(10) Uani 1 1 d . . . . .
Tb2 Tb 1.11906(3) 0.66117(5) 0.81237(2) 0.03194(10) Uani 1 1 d . . . . .

loop_
_atom_site_aniso_label
_atom_site_aniso_U_11
_atom_site_aniso_U_22
_atom_site_aniso_U_33
_atom_site_aniso_U_23
_atom_site_aniso_U_13
_atom_site_aniso_U_12
C1 0.029(4) 0.041(5) 0.047(5) 0.001(4) 0.025(4) -0.001(4)
C2 0.030(4) 0.036(5) 0.041(5) 0.008(4) 0.001(4) 0.011(4)
C3 0.039(5) 0.053(6) 0.046(5) 0.034(5) -0.003(4) 0.018(4)
C4 0.037(5) 0.052(5) 0.016(4) 0.015(3) -0.001(3) 0.015(4)
C5 0.022(4) 0.043(5) 0.040(5) 0.013(4) 0.003(3) 0.005(4)
C6 0.053(6) 0.038(5) 0.029(4) 0.010(4) 0.015(4) 0.011(4)
C7 0.054(6) 0.042(5) 0.031(4) 0.021(4) 0.008(4) 0.020(4)
C8 0.043(5) 0.049(5) 0.025(4) 0.010(4) 0.010(4) -0.001(4)
C9 0.032(4) 0.039(5) 0.016(3) -0.008(3) -0.001(3) -0.017(4)
C10 0.049(5) 0.037(4) 0.018(3) 0.003(3) 0.004(3) -0.003(4)
C11 0.033(4) 0.044(5) 0.040(5) -0.003(4) 0.018(4) -0.001(4)
C12 0.036(5) 0.030(4) 0.032(4) 0.001(3) 0.000(3) 0.000(4)
C13 0.047(5) 0.040(5) 0.038(5) 0.003(4) 0.004(4) 0.003(4)
C14 0.035(5) 0.021(4) 0.053(5) 0.001(4) 0.007(4) 0.008(4)
C15 0.032(4) 0.044(5) 0.029(4) 0.004(4) 0.000(3) 0.000(4)
C16 0.029(4) 0.039(5) 0.055(6) 0.024(4) -0.010(4) -0.012(4)
C17 0.029(4) 0.041(5) 0.042(4) 0.020(4) 0.006(3) -0.005(4)
C18 0.037(4) 0.031(4) 0.036(4) 0.005(3) 0.004(4) -0.008(4)
C19 0.047(5) 0.033(5) 0.032(4) -0.006(3) 0.006(4) 0.000(4)
C20 0.034(4) 0.030(4) 0.038(4) 0.022(4) 0.008(3) -0.005(4)
C21 0.030(4) 0.033(4) 0.037(4) 0.007(4) 0.009(4) -0.005(4)
C22 0.039(5) 0.031(4) 0.026(4) 0.009(3) 0.004(3) -0.002(4)
C23 0.036(5) 0.035(4) 0.039(5) 0.006(4) 0.019(4) -0.001(4)
C24 0.039(5) 0.047(5) 0.040(4) 0.005(4) 0.006(3) 0.004(5)
C25 0.034(5) 0.051(5) 0.029(4) -0.011(4) 0.010(3) 0.000(4)
C26 0.039(5) 0.049(6) 0.041(5) 0.014(4) 0.015(4) -0.007(4)
C27 0.033(4) 0.036(4) 0.029(4) 0.006(3) 0.013(3) 0.003(4)
C28 0.029(4) 0.032(4) 0.046(5) 0.000(4) 0.009(4) 0.010(4)
C29 0.032(4) 0.030(4) 0.049(5) -0.014(4) 0.006(4) 0.007(4)
C30 0.044(5) 0.044(5) 0.043(5) 0.014(4) 0.015(4) 0.009(4)
C31 0.043(5) 0.030(4) 0.036(4) -0.019(4) 0.017(4) 0.006(4)
C32 0.030(4) 0.034(4) 0.037(4) 0.003(4) 0.010(3) 0.007(4)
C33 0.034(5) 0.024(4) 0.045(5) 0.002(4) -0.007(4) 0.005(3)
C34 0.036(4) 0.048(5) 0.031(4) 0.003(4) -0.001(3) 0.010(4)
C35 0.051(5) 0.031(4) 0.025(4) -0.010(3) 0.006(4) -0.004(4)
C36 0.038(5) 0.047(5) 0.037(4) -0.011(4) -0.002(3) -0.012(5)
C37 0.027(4) 0.032(4) 0.035(4) 0.000(3) 0.003(3) 0.002(3)
C38 0.044(5) 0.038(5) 0.039(5) -0.001(4) 0.017(4) -0.002(4)
C39 0.039(5) 0.030(4) 0.035(4) 0.002(3) 0.008(4) 0.011(4)
C40 0.041(5) 0.033(4) 0.035(4) -0.009(4) 0.017(3) 0.002(5)
C41 0.048(5) 0.036(5) 0.047(5) 0.020(4) 0.007(4) -0.021(4)
C42 0.044(5) 0.040(5) 0.043(5) -0.002(4) -0.021(4) -0.008(4)
C43 0.041(5) 0.039(5) 0.027(4) -0.004(4) 0.006(3) 0.009(4)
C44 0.018(4) 0.034(4) 0.040(4) -0.006(4) -0.003(3) 0.004(4)
C45 0.046(5) 0.035(5) 0.039(5) 0.012(4) -0.004(4) -0.021(4)
C46 0.017(4) 0.039(4) 0.042(4) 0.014(4) 0.011(3) 0.017(4)
C47 0.026(4) 0.039(4) 0.042(4) 0.009(5) 0.012(3) 0.009(4)
C48 0.036(5) 0.050(6) 0.036(4) 0.015(4) 0.005(4) -0.008(4)
C49 0.038(5) 0.039(5) 0.037(4) -0.003(4) 0.003(4) -0.002(4)
C50 0.038(5) 0.026(4) 0.041(5) -0.002(4) -0.005(4) -0.002(4)
C51 0.029(4) 0.039(5) 0.040(5) 0.012(4) -0.008(4) 0.005(4)
C52 0.037(5) 0.041(5) 0.034(4) -0.004(4) 0.007(4) 0.009(4)
C53 0.033(4) 0.034(5) 0.029(4) 0.007(3) 0.021(3) 0.010(4)
C54 0.031(4) 0.040(5) 0.049(5) 0.015(4) 0.021(4) 0.007(4)
C55 0.037(5) 0.032(4) 0.037(4) -0.005(3) 0.019(4) 0.007(4)
C56 0.032(2) 0.031(2) 0.032(2) -0.0031(13) 0.0043(13) -0.0013(13)
C57 0.031(4) 0.035(4) 0.030(4) -0.007(3) 0.015(3) -0.003(4)
C58 0.032(4) 0.030(4) 0.043(5) -0.019(4) 0.000(4) -0.002(4)
C59 0.031(4) 0.016(3) 0.043(4) -0.012(3) -0.001(3) 0.004(3)
C60 0.036(4) 0.034(4) 0.034(4) 0.012(4) -0.005(3) -0.002(4)
C61 0.043(5) 0.039(5) 0.041(5) -0.005(4) 0.011(4) -0.011(4)
C62 0.038(5) 0.025(4) 0.060(6) -0.001(4) 0.000(4) -0.007(4)
C63 0.022(4) 0.036(4) 0.040(4) 0.006(4) 0.006(3) 0.004(4)
C64 0.045(5) 0.045(5) 0.023(4) 0.008(3) 0.004(3) -0.019(4)
C65 0.038(5) 0.031(4) 0.037(4) -0.012(4) 0.008(4) 0.002(4)
C66 0.046(5) 0.030(4) 0.035(4) -0.001(4) 0.008(4) 0.000(4)
C67 0.021(4) 0.040(5) 0.046(5) 0.006(4) 0.011(3) -0.003(4)
C68 0.037(5) 0.023(4) 0.042(4) 0.000(3) 0.011(4) -0.004(4)
C69 0.045(5) 0.020(4) 0.052(5) -0.007(4) 0.019(4) -0.003(4)
C70 0.026(4) 0.024(4) 0.039(4) -0.004(3) -0.006(3) -0.003(3)
C71 0.038(5) 0.033(4) 0.041(5) 0.005(4) 0.015(4) -0.011(4)
C72 0.036(5) 0.034(4) 0.040(5) 0.018(4) 0.009(4) 0.009(4)
C73 0.056(5) 0.045(6) 0.022(4) 0.001(3) 0.018(4) -0.019(4)
C74 0.029(4) 0.038(4) 0.028(4) -0.005(3) 0.017(3) 0.002(4)
C75 0.029(4) 0.033(4) 0.033(4) 0.000(3) 0.000(3) -0.009(4)
C76 0.048(5) 0.052(5) 0.029(4) 0.032(4) 0.006(4) 0.004(4)
C77 0.039(5) 0.030(4) 0.037(4) -0.001(3) 0.009(4) -0.007(4)
C78 0.037(5) 0.036(5) 0.045(5) 0.023(4) 0.011(4) 0.002(4)
C79 0.032(4) 0.030(4) 0.040(4) 0.009(3) 0.002(3) -0.011(4)
C80 0.035(4) 0.035(4) 0.028(4) -0.003(3) 0.000(3) -0.007(4)
C81 0.035(4) 0.033(5) 0.041(4) 0.004(3) 0.003(3) -0.001(4)
C82 0.040(5) 0.028(4) 0.031(4) 0.002(3) 0.001(3) 0.006(4)
C83 0.041(5) 0.027(4) 0.032(4) 0.003(3) 0.005(3) -0.007(4)
C84 0.039(4) 0.039(5) 0.022(4) -0.002(3) 0.012(3) -0.002(4)
C85 0.028(4) 0.031(4) 0.044(5) -0.003(4) -0.003(3) -0.014(4)
C86 0.036(5) 0.041(5) 0.033(4) 0.012(4) 0.014(3) 0.005(4)
C87 0.036(5) 0.040(5) 0.037(4) -0.005(4) 0.006(4) -0.013(4)
C88 0.031(4) 0.031(4) 0.033(4) 0.014(4) -0.009(3) 0.004(4)
C89 0.045(5) 0.054(6) 0.027(4) 0.023(4) 0.016(4) 0.012(4)
C90 0.043(5) 0.037(4) 0.025(4) -0.009(3) 0.009(3) -0.004(4)
C91 0.033(4) 0.022(4) 0.020(3) -0.002(3) -0.005(3) -0.009(3)
C92 0.040(5) 0.034(4) 0.032(4) 0.006(3) 0.015(3) -0.017(4)
C93 0.030(4) 0.023(4) 0.034(4) -0.002(3) 0.001(3) -0.008(3)
C94 0.028(4) 0.041(5) 0.030(4) 0.004(3) -0.005(3) 0.000(4)
C95 0.048(5) 0.040(5) 0.027(4) -0.009(4) 0.008(4) -0.011(4)
C96 0.041(5) 0.048(5) 0.022(4) 0.004(4) 0.012(3) -0.014(4)
C97 0.031(4) 0.030(4) 0.038(4) 0.004(4) 0.012(3) 0.007(4)
C98 0.034(4) 0.037(5) 0.031(4) -0.003(4) 0.002(3) -0.001(4)
C99 0.043(5) 0.040(5) 0.035(4) -0.001(4) 0.000(4) -0.001(4)
C100 0.038(4) 0.021(4) 0.037(4) 0.004(3) 0.008(3) -0.004(3)
C101 0.042(5) 0.026(4) 0.038(4) 0.001(3) 0.013(4) -0.004(4)
C102 0.031(4) 0.020(4) 0.052(5) 0.014(3) 0.004(4) 0.002(3)
C103 0.061(6) 0.025(4) 0.029(4) 0.001(3) 0.010(4) -0.008(4)
C104 0.034(5) 0.045(5) 0.030(4) -0.005(4) 0.004(3) -0.015(4)
C105 0.023(4) 0.031(4) 0.039(4) 0.007(4) -0.001(3) 0.001(3)
C106 0.037(5) 0.026(4) 0.033(4) -0.007(3) 0.005(3) -0.004(4)
C107 0.070(7) 0.034(5) 0.048(5) 0.005(4) -0.001(5) -0.001(5)
C108 0.041(5) 0.053(5) 0.032(4) 0.002(4) -0.011(3) 0.003(5)
C109 0.032(5) 0.046(6) 0.057(6) 0.013(5) 0.010(4) 0.014(4)
C110 0.046(5) 0.043(5) 0.023(4) 0.004(4) 0.009(4) 0.000(4)
C111 0.056(6) 0.029(4) 0.032(4) 0.002(3) 0.001(4) 0.005(4)
C112 0.033(4) 0.033(4) 0.036(4) 0.007(3) 0.015(3) 0.007(4)
C113 0.032(4) 0.023(4) 0.054(5) -0.011(4) 0.006(4) 0.013(3)
C114 0.042(4) 0.032(4) 0.035(4) 0.008(4) 0.012(3) 0.002(4)
C115 0.044(5) 0.026(4) 0.033(4) 0.000(3) -0.001(3) 0.008(4)
C116 0.029(4) 0.045(5) 0.034(4) 0.010(4) 0.007(3) 0.028(4)
C117 0.065(6) 0.032(5) 0.042(5) 0.016(4) 0.020(5) 0.019(4)
C118 0.036(5) 0.038(5) 0.039(4) 0.027(4) 0.022(4) 0.016(4)
N1 0.033(3) 0.030(4) 0.036(3) 0.000(3) 0.011(3) 0.001(3)
N2 0.032(4) 0.034(4) 0.031(3) 0.005(3) -0.002(3) -0.006(3)
N3 0.049(5) 0.031(4) 0.036(4) 0.010(3) 0.004(3) -0.003(3)
N4 0.042(4) 0.024(3) 0.038(4) -0.011(3) -0.003(3) 0.001(3)
O1 0.026(3) 0.040(3) 0.026(3) 0.006(2) 0.004(2) -0.005(2)
O2 0.027(3) 0.030(3) 0.037(3) -0.002(2) 0.018(2) -0.007(2)
O3 0.037(3) 0.024(3) 0.036(3) 0.000(2) 0.001(2) 0.003(2)
O4 0.034(3) 0.032(3) 0.031(3) -0.003(2) 0.011(2) -0.008(2)
O5 0.040(3) 0.032(3) 0.030(3) -0.003(2) 0.008(2) -0.004(3)
O6 0.048(4) 0.037(3) 0.035(3) 0.015(3) 0.017(3) -0.006(3)
O7 0.040(3) 0.048(4) 0.034(3) 0.004(3) 0.014(3) -0.001(3)
O8 0.036(3) 0.033(3) 0.036(3) 0.001(2) 0.008(2) -0.003(3)
O9 0.028(3) 0.038(3) 0.029(3) 0.004(2) 0.011(2) 0.000(2)
O10 0.033(3) 0.030(3) 0.028(3) -0.002(2) 0.004(2) 0.002(2)
O11 0.039(3) 0.033(3) 0.033(3) -0.002(2) 0.015(2) -0.007(3)
O12 0.034(3) 0.029(3) 0.043(3) 0.004(2) 0.016(2) 0.000(2)
O1W 0.035(4) 0.036(4) 0.036(4) 0.002(3) 0.006(3) 0.005(3)
O2W 0.028(3) 0.026(3) 0.022(3) -0.004(2) 0.004(2) 0.000(3)
O3W 0.033(7) 0.038(8) 0.024(6) 0.005(6) -0.006(5) 0.007(7)
O4W 0.028(7) 0.012(6) 0.080(11) -0.014(7) 0.021(7) 0.006(5)
O5W 0.038(7) 0.046(8) 0.028(6) -0.016(6) -0.001(5) 0.033(7)
O6W 0.039(4) 0.038(4) 0.040(4) 0.001(3) 0.004(3) -0.007(3)
O7W 0.034(4) 0.036(4) 0.033(4) 0.000(3) 0.002(3) 0.005(3)
O8W 0.035(8) 0.063(11) 0.024(7) -0.019(7) -0.007(6) -0.017(8)
O9W 0.046(10) 0.035(8) 0.062(10) 0.011(7) 0.012(8) 0.024(8)
O10W 0.054(9) 0.038(8) 0.018(6) 0.012(6) 0.014(6) 0.022(7)
Tb1 0.0337(2) 0.03104(19) 0.03041(18) -0.00801(16) 0.02428(14) -0.00230(18)
Tb2 0.03231(19) 0.0336(2) 0.03264(19) 0.00571(17) 0.01427(14) 0.00149(18)

loop_
_atom_type_symbol
_atom_type_description
_atom_type_scat_dispersion_real
_atom_type_scat_dispersion_imag
_atom_type_scat_source
C C 0.0033 0.0016 'International Tables Vol C Tables 4.2.6.8 and 6.1.1.4'
H H 0.0000 0.0000 'International Tables Vol C Tables 4.2.6.8 and 6.1.1.4'
N N 0.0061 0.0033 'International Tables Vol C Tables 4.2.6.8 and 6.1.1.4'
O O 0.0106 0.0060 'International Tables Vol C Tables 4.2.6.8 and 6.1.1.4'
Tb Tb -0.1723 4.1537 'International Tables Vol C Tables 4.2.6.8 and 6.1.1.4'

loop_
_geom_angle_atom_site_label_1
_geom_angle_atom_site_label_2
_geom_angle_atom_site_label_3
_geom_angle
_geom_angle_site_symmetry_1
_geom_angle_site_symmetry_3
_geom_angle_publ_flag
C2 C1 C6 119.7(8) . . ?
C2 C1 H1 120.1 . . ?
C6 C1 H1 120.1 . . ?
C1 C2 C3 121.3(8) . . ?
C1 C2 H2 119.4 . . ?
C3 C2 H2 119.4 . . ?
C4 C3 C2 118.6(8) . . ?
C4 C3 H3 120.7 . . ?
C2 C3 H3 120.7 . . ?
C3 C4 C5 119.8(8) . . ?
C3 C4 H4 120.1 . . ?
C5 C4 H4 120.1 . . ?
C6 C5 C4 120.9(9) . . ?
C6 C5 H5 119.6 . . ?
C4 C5 H5 119.6 . . ?
C5 C6 C1 119.8(8) . . ?
C5 C6 C7 125.7(8) . . ?
C1 C6 C7 113.5(8) . . ?
O1 C7 C8 130.6(7) . . ?
O1 C7 C6 114.5(7) . . ?
C8 C7 C6 114.8(8) . . ?
C7 C8 C9 115.8(7) . . ?
C7 C8 H8 122.1 . . ?
C9 C8 H8 122.1 . . ?
O2 C9 C8 122.9(8) . . ?
O2 C9 C10 124.6(7) . . ?
C8 C9 C10 112.5(7) . . ?
C15 C10 C11 121.2(8) . . ?
C15 C10 C9 110.6(7) . . ?
C11 C10 C9 128.1(8) . . ?
C12 C11 C10 118.8(8) . . ?
C12 C11 H11 120.6 . . ?
C10 C11 H11 120.6 . . ?
C13 C12 C11 117.0(8) . . ?
C13 C12 H12 121.5 . . ?
C11 C12 H12 121.5 . . ?
C14 C13 C12 123.4(9) . . ?
C14 C13 H13 118.3 . . ?
C12 C13 H13 118.3 . . ?
C13 C14 C15 121.4(9) . . ?
C13 C14 H14 119.3 . . ?
C15 C14 H14 119.3 . . ?
C14 C15 C10 117.7(8) . . ?
C14 C15 H15 121.2 . . ?
C10 C15 H15 121.2 . . ?
C21 C16 C17 121.5(8) . . ?
C21 C16 H16 119.2 . . ?
C17 C16 H16 119.2 . . ?
C18 C17 C16 115.9(8) . . ?
C18 C17 H17 122.0 . . ?
C16 C17 H17 122.0 . . ?
C17 C18 C19 122.5(8) . . ?
C17 C18 H18 118.8 . . ?
C19 C18 H18 118.8 . . ?
C20 C19 C18 119.6(8) . . ?
C20 C19 H19 120.2 . . ?
C18 C19 H19 120.2 . . ?
C21 C20 C19 120.9(9) . . ?
C21 C20 H20 119.5 . . ?
C19 C20 H20 119.5 . . ?
C20 C21 C16 119.5(8) . . ?
C20 C21 C22 124.1(8) . . ?
C16 C21 C22 116.4(8) . . ?
O3 C22 C23 131.5(7) . . ?
O3 C22 C21 113.3(7) . . ?
C23 C22 C21 115.2(7) . . ?
C22 C23 C24 113.6(8) . . ?
C22 C23 H23 123.2 . . ?
C24 C23 H23 123.2 . . ?
O4 C24 C23 126.6(8) . . ?
O4 C24 C25 118.4(8) . . ?
C23 C24 C25 113.4(8) . . ?
C26 C25 C30 117.7(9) . . ?
C26 C25 C24 126.2(9) . . ?
C30 C25 C24 116.0(8) . . ?
C27 C26 C25 122.5(9) . . ?
C27 C26 H26 118.8 . . ?
C25 C26 H26 118.8 . . ?
C26 C27 C28 119.9(8) . . ?
C26 C27 H27 120.1 . . ?
C28 C27 H27 120.1 . . ?
C29 C28 C27 117.0(9) . . ?
C29 C28 H28 121.5 . . ?
C27 C28 H28 121.5 . . ?
C30 C29 C28 124.7(9) . . ?
C30 C29 H29 117.6 . . ?
C28 C29 H29 117.6 . . ?
C29 C30 C25 118.1(9) . . ?
C29 C30 H30 120.9 . . ?
C25 C30 H30 120.9 . . ?
C32 C31 C36 118.4(9) . . ?
C32 C31 H31 120.8 . . ?
C36 C31 H31 120.8 . . ?
C31 C32 C33 123.4(9) . . ?
C31 C32 H32 118.3 . . ?
C33 C32 H32 118.3 . . ?
C32 C33 C34 117.5(8) . . ?
C32 C33 H33 121.2 . . ?
C34 C33 H33 121.2 . . ?
C35 C34 C33 121.2(8) . . ?
C35 C34 H34 119.4 . . ?
C33 C34 H34 119.4 . . ?
C34 C35 C36 118.6(8) . . ?
C34 C35 H35 120.7 . . ?
C36 C35 H35 120.7 . . ?
C31 C36 C35 120.7(8) . . ?
C31 C36 C37 115.8(8) . . ?
C35 C36 C37 123.3(9) . . ?
O5 C37 C38 130.9(8) . . ?
O5 C37 C36 113.4(7) . . ?
C38 C37 C36 115.6(8) . . ?
C37 C38 C39 118.8(8) . . ?
C37 C38 H38 120.6 . . ?
C39 C38 H38 120.6 . . ?
O6 C39 C38 124.4(8) . . ?
O6 C39 C40 113.9(7) . . ?
C38 C39 C40 121.6(8) . . ?
C45 C40 C41 116.5(9) . . ?
C45 C40 C39 122.2(8) . . ?
C41 C40 C39 121.1(8) . . ?
C42 C41 C40 119.1(9) . . ?
C42 C41 H41 120.4 . . ?
C40 C41 H41 120.4 . . ?
C41 C42 C43 122.9(9) . . ?
C41 C42 H42 118.6 . . ?
C43 C42 H42 118.6 . . ?
C44 C43 C42 118.5(9) . . ?
C44 C43 H43 120.7 . . ?
C42 C43 H43 120.7 . . ?
C43 C44 C45 120.8(8) . . ?
C43 C44 H44 119.6 . . ?
C45 C44 H44 119.6 . . ?
C44 C45 C40 122.0(8) . . ?
C44 C45 H45 119.0 . . ?
C40 C45 H45 119.0 . . ?
C47 C46 C51 121.5(8) . . ?
C47 C46 H46 119.3 . . ?
C51 C46 H46 119.3 . . ?
C46 C47 C48 119.9(8) . . ?
C46 C47 H47 120.0 . . ?
C48 C47 H47 120.0 . . ?
C49 C48 C47 119.3(9) . . ?
C49 C48 H48 120.3 . . ?
C47 C48 H48 120.3 . . ?
C50 C49 C48 121.1(8) . . ?
C50 C49 H49 119.5 . . ?
C48 C49 H49 119.5 . . ?
C49 C50 C51 119.5(8) . . ?
C49 C50 H50 120.2 . . ?
C51 C50 H50 120.2 . . ?
C46 C51 C50 118.6(8) . . ?
C46 C51 C52 120.8(8) . . ?
C50 C51 C52 120.6(8) . . ?
O7 C52 C53 130.7(8) . . ?
O7 C52 C51 112.0(7) . . ?
C53 C52 C51 117.3(8) . . ?
C54 C53 C52 116.0(8) . . ?
C54 C53 H53 122.0 . . ?
C52 C53 H53 122.0 . . ?
O8 C54 C53 128.6(7) . . ?
O8 C54 C55 113.3(7) . . ?
C53 C54 C55 117.7(7) . . ?
C60 C55 C56 122.1(8) . . ?
C60 C55 C54 116.7(8) . . ?
C56 C55 C54 121.2(8) . . ?
C57 C56 C55 119.8(8) . . ?
C57 C56 H56 120.1 . . ?
C55 C56 H56 120.1 . . ?
C56 C57 C58 119.6(8) . . ?
C56 C57 H57 120.2 . . ?
C58 C57 H57 120.2 . . ?
C59 C58 C57 119.8(8) . . ?
C59 C58 H58 120.1 . . ?
C57 C58 H58 120.1 . . ?
C58 C59 C60 120.5(8) . . ?
C58 C59 H59 119.7 . . ?
C60 C59 H59 119.7 . . ?
C55 C60 C59 118.1(8) . . ?
C55 C60 H60 121.0 . . ?
C59 C60 H60 121.0 . . ?
C66 C61 C62 119.3(9) . . ?
C66 C61 H61 120.4 . . ?
C62 C61 H61 120.4 . . ?
C63 C62 C61 119.2(8) . . ?
C63 C62 H62 120.4 . . ?
C61 C62 H62 120.4 . . ?
C62 C63 C64 122.2(8) . . ?
C62 C63 H63 118.9 . . ?
C64 C63 H63 118.9 . . ?
C63 C64 C65 117.3(8) . . ?
C63 C64 H64 121.4 . . ?
C65 C64 H64 121.4 . . ?
C66 C65 C64 120.3(8) . . ?
C66 C65 H65 119.8 . . ?
C64 C65 H65 119.8 . . ?
C65 C66 C61 121.7(9) . . ?
C65 C66 C67 121.5(8) . . ?
C61 C66 C67 116.7(8) . . ?
O9 C67 C68 126.2(8) . . ?
O9 C67 C66 115.0(7) . . ?
C68 C67 C66 116.4(7) . . ?
C69 C68 C67 118.7(8) . . ?
C69 C68 H68 120.7 . . ?
C67 C68 H68 120.7 . . ?
O10 C69 C68 125.6(7) . . ?
O10 C69 C70 114.1(7) . . ?
C68 C69 C70 120.3(8) . . ?
C75 C70 C71 120.9(8) . . ?
C75 C70 C69 114.7(8) . . ?
C71 C70 C69 124.4(8) . . ?
C70 C71 C72 119.8(8) . . ?
C70 C71 H71 120.1 . . ?
C72 C71 H71 120.1 . . ?
C73 C72 C71 119.6(8) . . ?
C73 C72 H72 120.2 . . ?
C71 C72 H72 120.2 . . ?
C74 C73 C72 119.5(8) . . ?
C74 C73 H73 120.2 . . ?
C72 C73 H73 120.2 . . ?
C73 C74 C75 121.5(8) . . ?
C73 C74 H74 119.3 . . ?
C75 C74 H74 119.3 . . ?
C70 C75 C74 118.6(8) . . ?
C70 C75 H75 120.7 . . ?
C74 C75 H75 120.7 . . ?
C81 C76 C77 121.9(9) . . ?
C81 C76 H76 119.0 . . ?
C77 C76 H76 119.0 . . ?
C76 C77 C78 116.9(8) . . ?
C76 C77 H77 121.5 . . ?
C78 C77 H77 121.5 . . ?
C79 C78 C77 119.4(8) . . ?
C79 C78 H78 120.3 . . ?
C77 C78 H78 120.3 . . ?
C80 C79 C78 121.8(9) . . ?
C80 C79 H79 119.1 . . ?
C78 C79 H79 119.1 . . ?
C79 C80 C81 121.0(8) . . ?
C79 C80 H80 119.5 . . ?
C81 C80 H80 119.5 . . ?
C80 C81 C76 118.6(6) . . ?
C80 C81 C82 123.2(7) . . ?
C76 C81 C82 118.0(7) . . ?
O11 C82 C83 132.2(8) . . ?
O11 C82 C81 106.6(7) . . ?
C83 C82 C81 120.0(8) . . ?
C84 C83 C82 115.8(8) . . ?
C84 C83 H83 122.1 . . ?
C82 C83 H83 122.1 . . ?
O12 C84 C83 126.4(8) . . ?
O12 C84 C85 115.7(7) . . ?
C83 C84 C85 116.0(8) . . ?
C90 C85 C86 117.7(8) . . ?
C90 C85 C84 118.0(8) . . ?
C86 C85 C84 124.1(8) . . ?
C87 C86 C85 123.2(8) . . ?
C87 C86 H86 118.4 . . ?
C85 C86 H86 118.4 . . ?
C86 C87 C88 117.0(9) . . ?
C86 C87 H87 121.5 . . ?
C88 C87 H87 121.5 . . ?
C89 C88 C87 121.7(8) . . ?
C89 C88 H88 119.2 . . ?
C87 C88 H88 119.2 . . ?
C90 C89 C88 118.1(8) . . ?
C90 C89 H89 120.9 . . ?
C88 C89 H89 120.9 . . ?
C85 C90 C89 122.2(9) . . ?
C85 C90 H90 118.9 . . ?
C89 C90 H90 118.9 . . ?
C93 C91 H91A 109.5 . . ?
C93 C91 H91B 109.5 . . ?
H91A C91 H91B 109.5 . . ?
C93 C91 H91C 109.5 . . ?
H91A C91 H91C 109.5 . . ?
H91B C91 H91C 109.5 . . ?
C93 C92 H92A 109.5 . . ?
C93 C92 H92B 109.5 . . ?
H92A C92 H92B 109.5 . . ?
C93 C92 H92C 109.5 . . ?
H92A C92 H92C 109.5 . . ?
H92B C92 H92C 109.5 . . ?
C94 C93 C91 113.0(7) . . ?
C94 C93 C96 88.5(6) . . ?
C91 C93 C96 112.9(7) . . ?
C94 C93 C92 120.7(7) . . ?
C91 C93 C92 106.6(7) . . ?
C96 C93 C92 114.7(7) . . ?
C93 C94 C99 109.8(7) . . ?
C93 C94 C95 87.6(6) . . ?
C99 C94 C95 108.4(7) . . ?
C93 C94 H94 115.9 . . ?
C99 C94 H94 115.9 . . ?
C95 C94 H94 115.9 . . ?
C94 C95 C96 86.3(6) . . ?
C94 C95 H95A 114.3 . . ?
C96 C95 H95A 114.3 . . ?
C94 C95 H95B 114.3 . . ?
C96 C95 H95B 114.3 . . ?
H95A C95 H95B 111.4 . . ?
C97 C96 C95 106.2(7) . . ?
C97 C96 C93 110.4(7) . . ?
C95 C96 C93 84.5(6) . . ?
C97 C96 H96 117.0 . . ?
C95 C96 H96 117.0 . . ?
C93 C96 H96 117.0 . . ?
C98 C97 C102 121.5(8) . . ?
C98 C97 C96 115.8(8) . . ?
C102 C97 C96 122.7(8) . . ?
C100 C98 C97 122.0(8) . . ?
C100 C98 C99 120.3(8) . . ?
C97 C98 C99 116.9(8) . . ?
C94 C99 C98 113.0(7) . . ?
C94 C99 H99A 109.0 . . ?
C98 C99 H99A 109.0 . . ?
C94 C99 H99B 109.0 . . ?
C98 C99 H99B 109.0 . . ?
H99A C99 H99B 107.8 . . ?
C98 C100 C101 113.4(7) . . ?
C98 C100 H100 123.3 . . ?
C101 C100 H100 123.3 . . ?
N1 C101 C100 124.9(7) . . ?
N1 C101 C103 114.3(8) . . ?
C100 C101 C103 120.7(8) . . ?
N1 C102 C97 120.2(8) . . ?
N1 C102 H102 119.9 . . ?
C97 C102 H102 119.9 . . ?
N2 C103 C104 122.2(8) . . ?
N2 C103 C101 115.5(8) . . ?
C104 C103 C101 122.0(9) . . ?
N3 C104 C103 118.6(8) . . ?
N3 C104 H104 120.7 . . ?
C103 C104 H104 120.7 . . ?
N3 C105 C106 119.2(8) . . ?
N3 C105 C107 117.2(8) . . ?
C106 C105 C107 123.4(8) . . ?
C105 C106 N2 122.2(8) . . ?
C105 C106 H106 118.9 . . ?
N2 C106 H106 118.9 . . ?
C108 C107 N4 125.0(9) . . ?
C108 C107 C105 119.6(10) . . ?
N4 C107 C105 115.3(8) . . ?
C107 C108 C109 115.7(10) . . ?
C107 C108 H108 122.1 . . ?
C109 C108 H108 122.1 . . ?
C110 C109 C108 121.7(9) . . ?
C110 C109 C112 110.2(8) . . ?
C108 C109 C112 128.1(9) . . ?
C109 C110 C111 118.6(9) . . ?
C109 C110 C115 124.4(8) . . ?
C111 C110 C115 116.7(8) . . ?
N4 C111 C110 121.7(9) . . ?
N4 C111 H111 119.1 . . ?
C110 C111 H111 119.1 . . ?
C109 C112 C113 116.0(8) . . ?
C109 C112 H11A 108.3 . . ?
C113 C112 H11A 108.3 . . ?
C109 C112 H11B 108.3 . . ?
C113 C112 H11B 108.3 . . ?
H11A C112 H11B 107.4 . . ?
C114 C113 C116 90.7(7) . . ?
C114 C113 C112 98.9(7) . . ?
C116 C113 C112 108.8(6) . . ?
C114 C113 H113 118.0 . . ?
C116 C113 H113 118.0 . . ?
C112 C113 H113 118.0 . . ?
C113 C114 C115 86.7(6) . . ?
C113 C114 H11C 114.2 . . ?
C115 C114 H11C 114.2 . . ?
C113 C114 H11D 114.2 . . ?
C115 C114 H11D 114.2 . . ?
H11C C114 H11D 111.4 . . ?
C110 C115 C114 103.0(7) . . ?
C110 C115 C116 103.6(6) . . ?
C114 C115 C116 88.5(6) . . ?
C110 C115 H115 118.9 . . ?
C114 C115 H115 118.9 . . ?
C116 C115 H115 118.9 . . ?
C113 C116 C117 118.7(8) . . ?
C113 C116 C118 107.5(6) . . ?
C117 C116 C118 110.2(7) . . ?
C113 C116 C115 86.1(6) . . ?
C117 C116 C115 124.0(7) . . ?
C118 C116 C115 107.5(7) . . ?
C116 C117 H11E 109.5 . . ?
C116 C117 H11F 109.5 . . ?
H11E C117 H11F 109.5 . . ?
C116 C117 H11G 109.5 . . ?
H11E C117 H11G 109.5 . . ?
H11F C117 H11G 109.5 . . ?
C116 C118 H11H 109.5 . . ?
C116 C118 H11I 109.5 . . ?
H11H C118 H11I 109.5 . . ?
C116 C118 H11J 109.5 . . ?
H11H C118 H11J 109.5 . . ?
H11I C118 H11J 109.5 . . ?
C102 N1 C101 117.9(7) . . ?
C102 N1 Tb2 118.7(6) . . ?
C101 N1 Tb2 119.9(5) . . ?
C103 N2 C106 115.8(7) . . ?
C103 N2 Tb2 120.5(6) . . ?
C106 N2 Tb2 121.8(5) . . ?
C105 N3 C104 121.6(8) . . ?
C105 N3 Tb1 122.0(6) . . ?
C104 N3 Tb1 116.4(6) . . ?
C111 N4 C107 117.1(8) . . ?
C111 N4 Tb1 116.9(6) . . ?
C107 N4 Tb1 123.4(6) . . ?
C7 O1 Tb1 137.9(4) . . ?
C9 O2 Tb1 143.2(4) . . ?
C22 O3 Tb1 135.1(4) . . ?
C24 O4 Tb1 131.9(5) . . ?
C37 O5 Tb1 134.8(4) . . ?
C39 O6 Tb1 138.2(4) . . ?
C52 O7 Tb2 125.9(4) . . ?
C54 O8 Tb2 126.5(4) . . ?
C67 O9 Tb2 135.4(4) . . ?
C69 O10 Tb2 129.4(4) . . ?
C82 O11 Tb2 131.4(5) . . ?
C84 O12 Tb2 136.0(5) . . ?
H1X O1W H1Y 109.5 . . ?
H2X O2W H2Y 109.5 . . ?
H3X O3W H3Y 109.5 . . ?
H4X O4W H4Y 109.5 . . ?
H5X O5W H5Y 109.5 . . ?
H6X O6W H6Y 109.5 . . ?
H7X O7W H7Y 109.5 . . ?
H8X O8W H8Y 109.5 . . ?
H9X O9W H9Y 109.5 . . ?
H10X O10W H10Y 109.5 . . ?
O4 Tb1 O6 72.7(2) . . ?
O4 Tb1 O1 87.64(19) . . ?
O6 Tb1 O1 135.0(2) . . ?
O4 Tb1 O2 83.75(19) . . ?
O6 Tb1 O2 68.58(19) . . ?
O1 Tb1 O2 69.28(19) . . ?
O4 Tb1 O5 102.32(19) . . ?
O6 Tb1 O5 72.0(2) . . ?
O1 Tb1 O5 153.0(2) . . ?
O2 Tb1 O5 136.1(2) . . ?
O4 Tb1 O3 72.4(2) . . ?
O6 Tb1 O3 133.5(2) . . ?
O1 Tb1 O3 72.5(2) . . ?
O2 Tb1 O3 135.3(2) . . ?
O5 Tb1 O3 86.6(2) . . ?
O4 Tb1 N4 153.0(2) . . ?
O6 Tb1 N4 80.5(2) . . ?
O1 Tb1 N4 110.1(2) . . ?
O2 Tb1 N4 83.9(2) . . ?
O5 Tb1 N4 71.2(2) . . ?
O3 Tb1 N4 131.4(2) . . ?
O4 Tb1 N3 145.6(2) . . ?
O6 Tb1 N3 135.0(2) . . ?
O1 Tb1 N3 82.0(2) . . ?
O2 Tb1 N3 122.0(2) . . ?
O5 Tb1 N3 75.6(2) . . ?
O3 Tb1 N3 73.3(2) . . ?
N4 Tb1 N3 59.8(2) . . ?
O7 Tb2 O9 80.2(2) . . ?
O7 Tb2 O12 141.1(2) . . ?
O9 Tb2 O12 112.4(2) . . ?
O7 Tb2 O10 140.8(2) . . ?
O9 Tb2 O10 73.72(19) . . ?
O12 Tb2 O10 77.03(19) . . ?
O7 Tb2 O8 73.1(2) . . ?
O9 Tb2 O8 85.4(2) . . ?
O12 Tb2 O8 141.6(2) . . ?
O10 Tb2 O8 76.1(2) . . ?
O7 Tb2 O11 73.4(2) . . ?
O9 Tb2 O11 79.2(2) . . ?
O12 Tb2 O11 73.38(19) . . ?
O10 Tb2 O11 127.75(19) . . ?
O8 Tb2 O11 144.91(19) . . ?
O7 Tb2 N1 77.7(2) . . ?
O9 Tb2 N1 151.6(2) . . ?
O12 Tb2 N1 75.9(2) . . ?
O10 Tb2 N1 134.1(2) . . ?
O8 Tb2 N1 104.8(2) . . ?
O11 Tb2 N1 77.6(2) . . ?
O7 Tb2 N2 115.0(2) . . ?
O9 Tb2 N2 145.9(2) . . ?
O12 Tb2 N2 75.8(2) . . ?
O10 Tb2 N2 76.3(2) . . ?
O8 Tb2 N2 71.7(2) . . ?
O11 Tb2 N2 133.4(2) . . ?
N1 Tb2 N2 61.5(2) . . ?

loop_
_geom_bond_atom_site_label_1
_geom_bond_atom_site_label_2
_geom_bond_distance
_geom_bond_site_symmetry_2
_geom_bond_publ_flag
C1 C2 1.379(12) . ?
C1 C6 1.387(12) . ?
C1 H1 0.9300 . ?
C2 C3 1.394(13) . ?
C2 H2 0.9300 . ?
C3 C4 1.392(14) . ?
C3 H3 0.9300 . ?
C4 C5 1.394(12) . ?
C4 H4 0.9300 . ?
C5 C6 1.373(12) . ?
C5 H5 0.9300 . ?
C6 C7 1.481(11) . ?
C7 O1 1.205(9) . ?
C7 C8 1.449(13) . ?
C8 C9 1.449(11) . ?
C8 H8 0.9300 . ?
C9 O2 1.233(7) . ?
C9 C10 1.469(12) . ?
C10 C15 1.385(12) . ?
C10 C11 1.421(11) . ?
C11 C12 1.415(12) . ?
C11 H11 0.9300 . ?
C12 C13 1.371(13) . ?
C12 H12 0.9300 . ?
C13 C14 1.351(13) . ?
C13 H13 0.9300 . ?
C14 C15 1.376(12) . ?
C14 H14 0.9300 . ?
C15 H15 0.9300 . ?
C16 C21 1.379(13) . ?
C16 C17 1.451(13) . ?
C16 H16 0.9300 . ?
C17 C18 1.380(12) . ?
C17 H17 0.9300 . ?
C18 C19 1.393(12) . ?
C18 H18 0.9300 . ?
C19 C20 1.381(12) . ?
C19 H19 0.9300 . ?
C20 C21 1.375(12) . ?
C20 H20 0.9300 . ?
C21 C22 1.518(12) . ?
C22 O3 1.226(9) . ?
C22 C23 1.402(12) . ?
C23 C24 1.466(13) . ?
C23 H23 0.9300 . ?
C24 O4 1.289(9) . ?
C24 C25 1.486(13) . ?
C25 C26 1.384(13) . ?
C25 C30 1.445(13) . ?
C26 C27 1.369(12) . ?
C26 H26 0.9300 . ?
C27 C28 1.403(12) . ?
C27 H27 0.9300 . ?
C28 C29 1.394(12) . ?
C28 H28 0.9300 . ?
C29 C30 1.333(13) . ?
C29 H29 0.9300 . ?
C30 H30 0.9300 . ?
C31 C32 1.369(12) . ?
C31 C36 1.386(13) . ?
C31 H31 0.9300 . ?
C32 C33 1.378(12) . ?
C32 H32 0.9300 . ?
C33 C34 1.402(13) . ?
C33 H33 0.9300 . ?
C34 C35 1.388(12) . ?
C34 H34 0.9300 . ?
C35 C36 1.409(13) . ?
C35 H35 0.9300 . ?
C36 C37 1.525(11) . ?
C37 O5 1.246(8) . ?
C37 C38 1.387(13) . ?
C38 C39 1.446(12) . ?
C38 H38 0.9300 . ?
C39 O6 1.299(8) . ?
C39 C40 1.454(13) . ?
C40 C45 1.428(13) . ?
C40 C41 1.435(13) . ?
C41 C42 1.386(13) . ?
C41 H41 0.9300 . ?
C42 C43 1.394(12) . ?
C42 H42 0.9300 . ?
C43 C44 1.375(12) . ?
C43 H43 0.9300 . ?
C44 C45 1.381(12) . ?
C44 H44 0.9300 . ?
C45 H45 0.9300 . ?
C46 C47 1.375(13) . ?
C46 C51 1.386(11) . ?
C46 H46 0.9300 . ?
C47 C48 1.388(12) . ?
C47 H47 0.9300 . ?
C48 C49 1.386(13) . ?
C48 H48 0.9300 . ?
C49 C50 1.383(13) . ?
C49 H49 0.9300 . ?
C50 C51 1.407(12) . ?
C50 H50 0.9300 . ?
C51 C52 1.531(13) . ?
C52 O7 1.321(9) . ?
C52 C53 1.413(11) . ?
C53 C54 1.411(12) . ?
C53 H53 0.9300 . ?
C54 O8 1.326(9) . ?
C54 C55 1.512(12) . ?
C55 C60 1.359(12) . ?
C55 C56 1.372(12) . ?
C56 C57 1.355(12) . ?
C56 H56 0.9300 . ?
C57 C58 1.404(12) . ?
C57 H57 0.9300 . ?
C58 C59 1.358(12) . ?
C58 H58 0.9300 . ?
C59 C60 1.402(12) . ?
C59 H59 0.9300 . ?
C60 H60 0.9300 . ?
C61 C66 1.387(13) . ?
C61 C62 1.406(12) . ?
C61 H61 0.9300 . ?
C62 C63 1.383(12) . ?
C62 H62 0.9300 . ?
C63 C64 1.415(12) . ?
C63 H63 0.9300 . ?
C64 C65 1.411(12) . ?
C64 H64 0.9300 . ?
C65 C66 1.380(13) . ?
C65 H65 0.9300 . ?
C66 C67 1.500(12) . ?
C67 O9 1.193(9) . ?
C67 C68 1.444(12) . ?
C68 C69 1.442(13) . ?
C68 H68 0.9300 . ?
C69 O10 1.276(10) . ?
C69 C70 1.491(11) . ?
C70 C75 1.376(12) . ?
C70 C71 1.379(12) . ?
C71 C72 1.390(12) . ?
C71 H71 0.9300 . ?
C72 C73 1.381(13) . ?
C72 H72 0.9300 . ?
C73 C74 1.378(13) . ?
C73 H73 0.9300 . ?
C74 C75 1.379(12) . ?
C74 H74 0.9300 . ?
C75 H75 0.9300 . ?
C76 C81 1.387(9) . ?
C76 C77 1.415(13) . ?
C76 H76 0.9300 . ?
C77 C78 1.418(13) . ?
C77 H77 0.9300 . ?
C78 C79 1.389(12) . ?
C78 H78 0.9300 . ?
C79 C80 1.348(12) . ?
C79 H79 0.9300 . ?
C80 C81 1.385(9) . ?
C80 H80 0.9300 . ?
C81 C82 1.486(12) . ?
C82 O11 1.285(10) . ?
C82 C83 1.433(12) . ?
C83 C84 1.369(12) . ?
C83 H83 0.9300 . ?
C84 O12 1.336(10) . ?
C84 C85 1.497(12) . ?
C85 C90 1.362(12) . ?
C85 C86 1.405(12) . ?
C86 C87 1.363(12) . ?
C86 H86 0.9300 . ?
C87 C88 1.409(12) . ?
C87 H87 0.9300 . ?
C88 C89 1.389(12) . ?
C88 H88 0.9300 . ?
C89 C90 1.390(13) . ?
C89 H89 0.9300 . ?
C90 H90 0.9300 . ?
C91 C93 1.494(11) . ?
C91 H91A 0.9600 . ?
C91 H91B 0.9600 . ?
C91 H91C 0.9600 . ?
C92 C93 1.562(11) . ?
C92 H92A 0.9600 . ?
C92 H92B 0.9600 . ?
C92 H92C 0.9600 . ?
C93 C94 1.486(11) . ?
C93 C96 1.563(12) . ?
C94 C99 1.502(12) . ?
C94 C95 1.549(12) . ?
C94 H94 0.9800 . ?
C95 C96 1.561(11) . ?
C95 H95A 0.9700 . ?
C95 H95B 0.9700 . ?
C96 C97 1.522(12) . ?
C96 H96 0.9800 . ?
C97 C98 1.399(12) . ?
C97 C102 1.399(12) . ?
C98 C100 1.384(12) . ?
C98 C99 1.527(12) . ?
C99 H99A 0.9700 . ?
C99 H99B 0.9700 . ?
C100 C101 1.464(12) . ?
C100 H100 0.9300 . ?
C101 N1 1.394(11) . ?
C101 C103 1.479(12) . ?
C102 N1 1.357(10) . ?
C102 H102 0.9300 . ?
C103 N2 1.328(12) . ?
C103 C104 1.397(12) . ?
C104 N3 1.344(12) . ?
C104 H104 0.9300 . ?
C105 N3 1.318(11) . ?
C105 C106 1.354(12) . ?
C105 C107 1.471(12) . ?
C106 N2 1.406(11) . ?
C106 H106 0.9300 . ?
C107 C108 1.321(13) . ?
C107 N4 1.357(12) . ?
C108 C109 1.403(14) . ?
C108 H108 0.9300 . ?
C109 C110 1.298(14) . ?
C109 C112 1.535(12) . ?
C110 C111 1.407(13) . ?
C110 C115 1.536(12) . ?
C111 N4 1.300(11) . ?
C111 H111 0.9300 . ?
C112 C113 1.552(11) . ?
C112 H11A 0.9700 . ?
C112 H11B 0.9700 . ?
C113 C114 1.519(12) . ?
C113 C116 1.528(12) . ?
C113 H113 0.9800 . ?
C114 C115 1.550(12) . ?
C114 H11C 0.9700 . ?
C114 H11D 0.9700 . ?
C115 C116 1.558(11) . ?
C115 H115 0.9800 . ?
C116 C117 1.531(12) . ?
C116 C118 1.535(12) . ?
C117 H11E 0.9600 . ?
C117 H11F 0.9600 . ?
C117 H11G 0.9600 . ?
C118 H11H 0.9600 . ?
C118 H11I 0.9600 . ?
C118 H11J 0.9600 . ?
N1 Tb2 2.549(7) . ?
N2 Tb2 2.590(7) . ?
N3 Tb1 2.693(8) . ?
N4 Tb1 2.633(7) . ?
O1 Tb1 2.323(5) . ?
O2 Tb1 2.344(5) . ?
O3 Tb1 2.364(5) . ?
O4 Tb1 2.294(6) . ?
O5 Tb1 2.354(5) . ?
O6 Tb1 2.323(5) . ?
O7 Tb2 2.284(6) . ?
O8 Tb2 2.332(6) . ?
O9 Tb2 2.295(6) . ?
O10 Tb2 2.315(5) . ?
O11 Tb2 2.353(6) . ?
O12 Tb2 2.305(5) . ?
O1W H1X 0.8500 . ?
O1W H1Y 0.8500 . ?
O2W H2X 0.8498 . ?
O2W H2Y 0.8499 . ?
O3W H3X 0.8502 . ?
O3W H3Y 0.8498 . ?
O4W H4X 0.8500 . ?
O4W H4Y 0.8502 . ?
O5W H5X 0.8500 . ?
O5W H5Y 0.8500 . ?
O6W H6X 0.8501 . ?
O6W H6Y 0.8501 . ?
O7W H7X 0.8499 . ?
O7W H7Y 0.8501 . ?
O8W H8X 0.8498 . ?
O8W H8Y 0.8499 . ?
O9W H9X 0.8500 . ?
O9W H9Y 0.8499 . ?
O10W H10X 0.8500 . ?
O10W H10Y 0.8500 . ?

loop_
_geom_torsion_atom_site_label_1
_geom_torsion_atom_site_label_2
_geom_torsion_atom_site_label_3
_geom_torsion_atom_site_label_4
_geom_torsion
_geom_torsion_site_symmetry_1
_geom_torsion_site_symmetry_2
_geom_torsion_site_symmetry_3
_geom_torsion_site_symmetry_4
_geom_torsion_publ_flag
C6 C1 C2 C3 0.8(14) . . . . ?
C1 C2 C3 C4 -0.4(13) . . . . ?
C2 C3 C4 C5 0.3(13) . . . . ?
C3 C4 C5 C6 -0.7(13) . . . . ?
C4 C5 C6 C1 1.2(14) . . . . ?
C4 C5 C6 C7 -166.6(9) . . . . ?
C2 C1 C6 C5 -1.3(14) . . . . ?
C2 C1 C6 C7 167.9(9) . . . . ?
C5 C6 C7 O1 166.0(9) . . . . ?
C1 C6 C7 O1 -2.4(13) . . . . ?
C5 C6 C7 C8 -15.0(15) . . . . ?
C1 C6 C7 C8 176.5(9) . . . . ?
O1 C7 C8 C9 -2.2(16) . . . . ?
C6 C7 C8 C9 179.1(8) . . . . ?
C7 C8 C9 O2 -2.3(13) . . . . ?
C7 C8 C9 C10 179.6(8) . . . . ?
O2 C9 C10 C15 11.4(12) . . . . ?
C8 C9 C10 C15 -170.5(8) . . . . ?
O2 C9 C10 C11 -169.4(8) . . . . ?
C8 C9 C10 C11 8.7(13) . . . . ?
C15 C10 C11 C12 1.3(14) . . . . ?
C9 C10 C11 C12 -177.9(9) . . . . ?
C10 C11 C12 C13 5.3(13) . . . . ?
C11 C12 C13 C14 -8.1(14) . . . . ?
C12 C13 C14 C15 4.1(15) . . . . ?
C13 C14 C15 C10 2.8(13) . . . . ?
C11 C10 C15 C14 -5.4(13) . . . . ?
C9 C10 C15 C14 173.9(7) . . . . ?
C21 C16 C17 C18 1.0(13) . . . . ?
C16 C17 C18 C19 -0.8(12) . . . . ?
C17 C18 C19 C20 0.5(13) . . . . ?
C18 C19 C20 C21 -0.5(13) . . . . ?
C19 C20 C21 C16 0.8(13) . . . . ?
C19 C20 C21 C22 -178.4(8) . . . . ?
C17 C16 C21 C20 -1.1(14) . . . . ?
C17 C16 C21 C22 178.1(8) . . . . ?
C20 C21 C22 O3 144.2(8) . . . . ?
C16 C21 C22 O3 -34.9(10) . . . . ?
C20 C21 C22 C23 -33.9(11) . . . . ?
C16 C21 C22 C23 147.0(8) . . . . ?
O3 C22 C23 C24 6.2(13) . . . . ?
C21 C22 C23 C24 -176.1(7) . . . . ?
C22 C23 C24 O4 -28.0(12) . . . . ?
C22 C23 C24 C25 166.4(7) . . . . ?
O4 C24 C25 C26 -147.1(8) . . . . ?
C23 C24 C25 C26 19.8(12) . . . . ?
O4 C24 C25 C30 37.3(11) . . . . ?
C23 C24 C25 C30 -155.9(8) . . . . ?
C30 C25 C26 C27 1.1(13) . . . . ?
C24 C25 C26 C27 -174.5(8) . . . . ?
C25 C26 C27 C28 -0.3(13) . . . . ?
C26 C27 C28 C29 -1.1(12) . . . . ?
C27 C28 C29 C30 1.7(13) . . . . ?
C28 C29 C30 C25 -0.9(14) . . . . ?
C26 C25 C30 C29 -0.5(13) . . . . ?
C24 C25 C30 C29 175.5(8) . . . . ?
C36 C31 C32 C33 3.5(13) . . . . ?
C31 C32 C33 C34 -2.4(13) . . . . ?
C32 C33 C34 C35 1.9(13) . . . . ?
C33 C34 C35 C36 -2.5(13) . . . . ?
C32 C31 C36 C35 -3.9(13) . . . . ?
C32 C31 C36 C37 -179.9(8) . . . . ?
C34 C35 C36 C31 3.5(13) . . . . ?
C34 C35 C36 C37 179.2(8) . . . . ?
C31 C36 C37 O5 4.0(11) . . . . ?
C35 C36 C37 O5 -171.8(8) . . . . ?
C31 C36 C37 C38 -179.5(8) . . . . ?
C35 C36 C37 C38 4.6(12) . . . . ?
O5 C37 C38 C39 -0.5(14) . . . . ?
C36 C37 C38 C39 -176.2(8) . . . . ?
C37 C38 C39 O6 1.1(13) . . . . ?
C37 C38 C39 C40 178.0(8) . . . . ?
O6 C39 C40 C45 -16.1(12) . . . . ?
C38 C39 C40 C45 166.7(9) . . . . ?
O6 C39 C40 C41 161.1(7) . . . . ?
C38 C39 C40 C41 -16.1(13) . . . . ?
C45 C40 C41 C42 -1.3(13) . . . . ?
C39 C40 C41 C42 -178.6(9) . . . . ?
C40 C41 C42 C43 1.0(16) . . . . ?
C41 C42 C43 C44 -1.3(15) . . . . ?
C42 C43 C44 C45 1.9(13) . . . . ?
C43 C44 C45 C40 -2.3(14) . . . . ?
C41 C40 C45 C44 2.0(13) . . . . ?
C39 C40 C45 C44 179.3(8) . . . . ?
C51 C46 C47 C48 -3.1(13) . . . . ?
C46 C47 C48 C49 1.8(14) . . . . ?
C47 C48 C49 C50 -0.5(14) . . . . ?
C48 C49 C50 C51 0.5(14) . . . . ?
C47 C46 C51 C50 3.0(14) . . . . ?
C47 C46 C51 C52 -179.3(8) . . . . ?
C49 C50 C51 C46 -1.7(14) . . . . ?
C49 C50 C51 C52 -179.4(8) . . . . ?
C46 C51 C52 O7 -29.7(11) . . . . ?
C50 C51 C52 O7 147.9(8) . . . . ?
C46 C51 C52 C53 150.3(8) . . . . ?
C50 C51 C52 C53 -32.0(12) . . . . ?
O7 C52 C53 C54 -0.4(13) . . . . ?
C51 C52 C53 C54 179.6(8) . . . . ?
C52 C53 C54 O8 -0.4(13) . . . . ?
C52 C53 C54 C55 172.2(8) . . . . ?
O8 C54 C55 C60 12.2(11) . . . . ?
C53 C54 C55 C60 -161.5(8) . . . . ?
O8 C54 C55 C56 -167.7(7) . . . . ?
C53 C54 C55 C56 18.6(13) . . . . ?
C60 C55 C56 C57 -0.4(13) . . . . ?
C54 C55 C56 C57 179.5(8) . . . . ?
C55 C56 C57 C58 1.0(12) . . . . ?
C56 C57 C58 C59 -2.2(12) . . . . ?
C57 C58 C59 C60 2.7(13) . . . . ?
C56 C55 C60 C59 0.8(13) . . . . ?
C54 C55 C60 C59 -179.1(8) . . . . ?
C58 C59 C60 C55 -2.0(13) . . . . ?
C66 C61 C62 C63 1.4(14) . . . . ?
C61 C62 C63 C64 0.8(14) . . . . ?
C62 C63 C64 C65 -3.3(13) . . . . ?
C63 C64 C65 C66 3.7(12) . . . . ?
C64 C65 C66 C61 -1.6(13) . . . . ?
C64 C65 C66 C67 -178.1(8) . . . . ?
C62 C61 C66 C65 -1.0(14) . . . . ?
C62 C61 C66 C67 175.7(8) . . . . ?
C65 C66 C67 O9 -179.9(7) . . . . ?
C61 C66 C67 O9 3.5(11) . . . . ?
C65 C66 C67 C68 -16.4(12) . . . . ?
C61 C66 C67 C68 166.9(8) . . . . ?
O9 C67 C68 C69 -23.2(13) . . . . ?
C66 C67 C68 C69 175.5(7) . . . . ?
C67 C68 C69 O10 6.2(13) . . . . ?
C67 C68 C69 C70 -175.8(8) . . . . ?
O10 C69 C70 C75 -27.3(10) . . . . ?
C68 C69 C70 C75 154.6(8) . . . . ?
O10 C69 C70 C71 150.3(8) . . . . ?
C68 C69 C70 C71 -27.8(13) . . . . ?
C75 C70 C71 C72 3.6(13) . . . . ?
C69 C70 C71 C72 -173.8(8) . . . . ?
C70 C71 C72 C73 -2.4(13) . . . . ?
C71 C72 C73 C74 -0.2(13) . . . . ?
C72 C73 C74 C75 1.8(12) . . . . ?
C71 C70 C75 C74 -2.1(13) . . . . ?
C69 C70 C75 C74 175.6(7) . . . . ?
C73 C74 C75 C70 -0.7(12) . . . . ?
C81 C76 C77 C78 -5.0(12) . . . . ?
C76 C77 C78 C79 6.2(13) . . . . ?
C77 C78 C79 C80 -5.3(13) . . . . ?
C78 C79 C80 C81 2.8(13) . . . . ?
C79 C80 C81 C76 -1.4(10) . . . . ?
C79 C80 C81 C82 -176.7(6) . . . . ?
C77 C76 C81 C80 2.6(10) . . . . ?
C77 C76 C81 C82 178.2(6) . . . . ?
C80 C81 C82 O11 -179.8(7) . . . . ?
C76 C81 C82 O11 4.8(10) . . . . ?
C80 C81 C82 C83 -10.8(12) . . . . ?
C76 C81 C82 C83 173.8(7) . . . . ?
O11 C82 C83 C84 -20.0(14) . . . . ?
C81 C82 C83 C84 174.3(7) . . . . ?
C82 C83 C84 O12 23.6(12) . . . . ?
C82 C83 C84 C85 -173.1(7) . . . . ?
O12 C84 C85 C90 -4.0(11) . . . . ?
C83 C84 C85 C90 -169.1(8) . . . . ?
O12 C84 C85 C86 171.9(8) . . . . ?
C83 C84 C85 C86 6.8(12) . . . . ?
C90 C85 C86 C87 2.4(13) . . . . ?
C84 C85 C86 C87 -173.6(8) . . . . ?
C85 C86 C87 C88 -2.3(13) . . . . ?
C86 C87 C88 C89 1.8(12) . . . . ?
C87 C88 C89 C90 -1.4(12) . . . . ?
C86 C85 C90 C89 -1.9(13) . . . . ?
C84 C85 C90 C89 174.3(7) . . . . ?
C88 C89 C90 C85 1.5(13) . . . . ?
C91 C93 C94 C99 -164.3(7) . . . . ?
C96 C93 C94 C99 81.4(7) . . . . ?
C92 C93 C94 C99 -36.6(10) . . . . ?
C91 C93 C94 C95 87.0(8) . . . . ?
C96 C93 C94 C95 -27.2(6) . . . . ?
C92 C93 C94 C95 -145.3(8) . . . . ?
C93 C94 C95 C96 27.3(6) . . . . ?
C99 C94 C95 C96 -82.8(7) . . . . ?
C94 C95 C96 C97 83.7(7) . . . . ?
C94 C95 C96 C93 -26.0(6) . . . . ?
C94 C93 C96 C97 -78.1(7) . . . . ?
C91 C93 C96 C97 167.5(7) . . . . ?
C92 C93 C96 C97 45.2(9) . . . . ?
C94 C93 C96 C95 27.1(6) . . . . ?
C91 C93 C96 C95 -87.2(7) . . . . ?
C92 C93 C96 C95 150.4(7) . . . . ?
C95 C96 C97 C98 -45.3(10) . . . . ?
C93 C96 C97 C98 44.8(10) . . . . ?
C95 C96 C97 C102 136.3(8) . . . . ?
C93 C96 C97 C102 -133.6(8) . . . . ?
C102 C97 C98 C100 3.5(13) . . . . ?
C96 C97 C98 C100 -175.0(8) . . . . ?
C102 C97 C98 C99 173.5(8) . . . . ?
C96 C97 C98 C99 -4.9(11) . . . . ?
C93 C94 C99 C98 -51.9(10) . . . . ?
C95 C94 C99 C98 42.2(10) . . . . ?
C100 C98 C99 C94 177.1(8) . . . . ?
C97 C98 C99 C94 6.9(11) . . . . ?
C97 C98 C100 C101 -3.4(12) . . . . ?
C99 C98 C100 C101 -173.1(7) . . . . ?
C98 C100 C101 N1 1.3(12) . . . . ?
C98 C100 C101 C103 -175.5(8) . . . . ?
C98 C97 C102 N1 -1.1(13) . . . . ?
C96 C97 C102 N1 177.3(8) . . . . ?
N1 C101 C103 N2 0.9(11) . . . . ?
C100 C101 C103 N2 178.0(7) . . . . ?
N1 C101 C103 C104 -173.0(8) . . . . ?
C100 C101 C103 C104 4.1(13) . . . . ?
N2 C103 C104 N3 -3.6(13) . . . . ?
C101 C103 C104 N3 169.9(8) . . . . ?
N3 C105 C106 N2 -6.2(13) . . . . ?
C107 C105 C106 N2 168.2(9) . . . . ?
N3 C105 C107 C108 -174.5(9) . . . . ?
C106 C105 C107 C108 11.0(15) . . . . ?
N3 C105 C107 N4 4.2(13) . . . . ?
C106 C105 C107 N4 -170.3(9) . . . . ?
N4 C107 C108 C109 -0.6(16) . . . . ?
C105 C107 C108 C109 178.0(9) . . . . ?
C107 C108 C109 C110 1.0(14) . . . . ?
C107 C108 C109 C112 177.9(9) . . . . ?
C108 C109 C110 C111 -2.7(14) . . . . ?
C112 C109 C110 C111 180.0(8) . . . . ?
C108 C109 C110 C115 -175.9(8) . . . . ?
C112 C109 C110 C115 6.8(12) . . . . ?
C109 C110 C111 N4 4.1(14) . . . . ?
C115 C110 C111 N4 177.9(8) . . . . ?
C110 C109 C112 C113 -12.6(11) . . . . ?
C108 C109 C112 C113 170.3(9) . . . . ?
C109 C112 C113 C114 58.2(9) . . . . ?
C109 C112 C113 C116 -35.6(10) . . . . ?
C116 C113 C114 C115 21.5(6) . . . . ?
C112 C113 C114 C115 -87.6(6) . . . . ?
C109 C110 C115 C114 -45.6(11) . . . . ?
C111 C110 C115 C114 141.0(8) . . . . ?
C109 C110 C115 C116 46.0(11) . . . . ?
C111 C110 C115 C116 -127.4(8) . . . . ?
C113 C114 C115 C110 82.5(7) . . . . ?
C113 C114 C115 C116 -21.1(6) . . . . ?
C114 C113 C116 C117 -148.4(7) . . . . ?
C112 C113 C116 C117 -48.8(10) . . . . ?
C114 C113 C116 C118 85.7(8) . . . . ?
C112 C113 C116 C118 -174.7(7) . . . . ?
C114 C113 C116 C115 -21.4(6) . . . . ?
C112 C113 C116 C115 78.2(7) . . . . ?
C110 C115 C116 C113 -82.0(7) . . . . ?
C114 C115 C116 C113 21.0(6) . . . . ?
C110 C115 C116 C117 40.3(12) . . . . ?
C114 C115 C116 C117 143.3(9) . . . . ?
C110 C115 C116 C118 170.8(7) . . . . ?
C114 C115 C116 C118 -86.2(7) . . . . ?
C97 C102 N1 C101 -1.0(12) . . . . ?
C97 C102 N1 Tb2 -160.0(6) . . . . ?
C100 C101 N1 C102 0.8(12) . . . . ?
C103 C101 N1 C102 177.8(7) . . . . ?
C100 C101 N1 Tb2 159.6(6) . . . . ?
C103 C101 N1 Tb2 -23.4(9) . . . . ?
C104 C103 N2 C106 0.1(12) . . . . ?
C101 C103 N2 C106 -173.8(7) . . . . ?
C104 C103 N2 Tb2 -164.4(6) . . . . ?
C101 C103 N2 Tb2 21.7(10) . . . . ?
C105 C106 N2 C103 4.9(12) . . . . ?
C105 C106 N2 Tb2 169.1(6) . . . . ?
C106 C105 N3 C104 2.4(13) . . . . ?
C107 C105 N3 C104 -172.3(8) . . . . ?
C106 C105 N3 Tb1 -176.8(6) . . . . ?
C107 C105 N3 Tb1 8.4(11) . . . . ?
C103 C104 N3 C105 2.4(13) . . . . ?
C103 C104 N3 Tb1 -178.4(6) . . . . ?
C110 C111 N4 C107 -3.7(14) . . . . ?
C110 C111 N4 Tb1 -166.0(7) . . . . ?
C108 C107 N4 C111 2.0(16) . . . . ?
C105 C107 N4 C111 -176.7(8) . . . . ?
C108 C107 N4 Tb1 163.1(8) . . . . ?
C105 C107 N4 Tb1 -15.6(12) . . . . ?
C8 C7 O1 Tb1 7.2(16) . . . . ?
C6 C7 O1 Tb1 -174.1(4) . . . . ?
C8 C9 O2 Tb1 2.6(12) . . . . ?
C10 C9 O2 Tb1 -179.5(5) . . . . ?
C23 C22 O3 Tb1 0.8(12) . . . . ?
C21 C22 O3 Tb1 -176.9(4) . . . . ?
C23 C24 O4 Tb1 43.4(11) . . . . ?
C25 C24 O4 Tb1 -151.6(5) . . . . ?
C38 C37 O5 Tb1 -7.9(13) . . . . ?
C36 C37 O5 Tb1 167.9(4) . . . . ?
C38 C39 O6 Tb1 7.2(12) . . . . ?
C40 C39 O6 Tb1 -169.9(4) . . . . ?
C53 C52 O7 Tb2 33.5(11) . . . . ?
C51 C52 O7 Tb2 -146.5(5) . . . . ?
C53 C54 O8 Tb2 -31.6(12) . . . . ?
C55 C54 O8 Tb2 155.6(5) . . . . ?
C68 C67 O9 Tb2 2.7(12) . . . . ?
C66 C67 O9 Tb2 164.3(4) . . . . ?
C68 C69 O10 Tb2 28.9(10) . . . . ?
C70 C69 O10 Tb2 -149.1(5) . . . . ?
C83 C82 O11 Tb2 14.9(14) . . . . ?
C81 C82 O11 Tb2 -178.1(5) . . . . ?
C83 C84 O12 Tb2 -25.1(12) . . . . ?
C85 C84 O12 Tb2 171.6(5) . . . . ?
